data_7206407
loop_
_publ_author_name
'Babashkina, Maria G.'
'Safin, Damir A.'
'Srebro, Monika'
'Kubisiak, Piotr'
'Mitoraj, Mariusz P.'
'Bolte, Michael'
'Garcia, Yann'

_publ_section_title
;
 Solvent-induced 1,3-N,S- vs. 1,5-S,S&#x2032;-coordination in the NiII
 complex [Ni{p-Me2NC6H4NHC(S)NP(S)(OiPr)2}2]
;
_journal_issue 17
_journal_name_full CrystEngComm
_journal_page_first 5321
_journal_paper_doi 10.1039/c1ce05387f
_journal_volume 13
_journal_year 2011
_chemical_formula_moiety 'C30 H50 N6 Ni O4 P2 S4'
_chemical_formula_sum 'C30 H50 N6 Ni O4 P2 S4'
_chemical_formula_weight 807.65
_chemical_name_systematic ?
_space_group_IT_number 2
_symmetry_cell_setting triclinic
_symmetry_space_group_name_Hall '-P 1'
_symmetry_space_group_name_H-M 'P -1'
_atom_sites_solution_hydrogens geom
_atom_sites_solution_primary direct
_atom_sites_solution_secondary difmap
_audit_creation_method SHELXL-97
_cell_angle_alpha 89.796(2)
_cell_angle_beta 73.261(2)
_cell_angle_gamma 72.496(2)
_cell_formula_units_Z 6
_cell_length_a 15.0369(5)
_cell_length_b 17.5722(6)
_cell_length_c 24.6552(8)
_cell_measurement_reflns_used 5000
_cell_measurement_temperature 173(2)
_cell_measurement_theta_max 25.0
_cell_measurement_theta_min 2.5
_cell_volume 5925.1(4)
_computing_cell_refinement 'SMART (Siemens, 1995)'
_computing_data_collection 'SMART (Siemens, 1995)'
_computing_data_reduction 'SAINT (Siemens, 1995)'
_computing_molecular_graphics 'XP (Sheldrick, 2008)'
_computing_publication_material SHELXL97
_computing_structure_refinement 'SHELXL97 (Sheldrick, 2008) '
_computing_structure_solution 'SHELXS97 (Sheldrick, 2008) '
_diffrn_ambient_temperature 173(2)
_diffrn_measured_fraction_theta_full 0.998
_diffrn_measured_fraction_theta_max 0.997
_diffrn_measurement_device_type 'Siemens CCD three-circle diffractometer'
_diffrn_measurement_method \w
_diffrn_radiation_monochromator graphite
_diffrn_radiation_source 'fine-focus sealed tube'
_diffrn_radiation_type MoK\a
_diffrn_radiation_wavelength 0.71073
_diffrn_reflns_av_R_equivalents 0.0785
_diffrn_reflns_av_sigmaI/netI 0.0690
_diffrn_reflns_limit_h_max 18
_diffrn_reflns_limit_h_min -18
_diffrn_reflns_limit_k_max 21
_diffrn_reflns_limit_k_min -21
_diffrn_reflns_limit_l_max 29
_diffrn_reflns_limit_l_min -29
_diffrn_reflns_number 111312
_diffrn_reflns_theta_full 25.00
_diffrn_reflns_theta_max 25.35
_diffrn_reflns_theta_min 0.87
_diffrn_standards_number 0
_exptl_absorpt_coefficient_mu 0.824
_exptl_absorpt_correction_T_max 0.9004
_exptl_absorpt_correction_T_min 0.7234
_exptl_absorpt_correction_type multi-scan
_exptl_absorpt_process_details 'SADABS (Sheldrick, 1996)'
_exptl_crystal_colour violet
_exptl_crystal_density_diffrn 1.358
_exptl_crystal_density_method 'not measured'
_exptl_crystal_description block
_exptl_crystal_F_000 2556
_exptl_crystal_size_max 0.42
_exptl_crystal_size_mid 0.14
_exptl_crystal_size_min 0.13
_refine_diff_density_max 0.559
_refine_diff_density_min -0.388
_refine_diff_density_rms 0.073
_refine_ls_extinction_method none
_refine_ls_goodness_of_fit_ref 1.006
_refine_ls_hydrogen_treatment constr
_refine_ls_matrix_type full
_refine_ls_number_parameters 1281
_refine_ls_number_reflns 21625
_refine_ls_number_restraints 115
_refine_ls_restrained_S_all 1.019
_refine_ls_R_factor_all 0.0983
_refine_ls_R_factor_gt 0.0468
_refine_ls_shift/su_max 0.002
_refine_ls_shift/su_mean 0.000
_refine_ls_structure_factor_coef Fsqd
_refine_ls_weighting_details 'calc w=1/[\s^2^(Fo^2^)+(0.0421P)^2^+3.5487P] where P=(Fo^2^+2Fc^2^)/3'
_refine_ls_weighting_scheme calc
_refine_ls_wR_factor_gt 0.0989
_refine_ls_wR_factor_ref 0.1213
_reflns_number_gt 13151
_reflns_number_total 21625
_reflns_threshold_expression I>2\s(I)
_cod_data_source_file c1ce05387f.txt
_cod_data_source_block safin85
_cod_depositor_comments
;
The following automatic conversions were performed:

'_symmetry_cell_setting' value 'Triclinic' changed to 'triclinic'
according to /home/saulius/struct/CIF-dictionaries/cif_core.dic
dictionary named 'cif_core.dic' version 2.4.1 from 2010-06-29.

Automatic conversion script
Id: cif_fix_values 1715 2011-07-08 13:25:40Z adriana 
;
_cod_original_cell_volume 5925.1(3)
_cod_original_sg_symbol_H-M P-1
_cod_database_code 7206407

loop_
_symmetry_equiv_pos_as_xyz
'x, y, z'
'-x, -y, -z'

loop_
_atom_site_label
_atom_site_type_symbol
_atom_site_fract_x
_atom_site_fract_y
_atom_site_fract_z
_atom_site_U_iso_or_equiv
_atom_site_adp_type
_atom_site_occupancy
_atom_site_symmetry_multiplicity
_atom_site_calc_flag
_atom_site_refinement_flags
_atom_site_disorder_assembly
_atom_site_disorder_group
Ni1 Ni 0.0000 0.0000 1.0000 0.02453(16) Uani 1 2 d S . .
P1 P 0.14009(7) 0.05924(6) 0.89483(4) 0.0254(2) Uani 1 1 d . . .
S1 S 0.24420(8) 0.10668(7) 0.87333(4) 0.0357(3) Uani 1 1 d . . .
S2 S 0.08075(7) 0.00383(6) 1.06182(4) 0.0312(2) Uani 1 1 d . . .
O1 O 0.1646(2) -0.02655(15) 0.86460(10) 0.0364(7) Uani 1 1 d . . .
O2 O 0.04631(19) 0.10637(16) 0.87973(11) 0.0376(7) Uani 1 1 d D A .
N1 N 0.1018(2) 0.04207(18) 0.96198(12) 0.0258(7) Uani 1 1 d . . .
N2 N 0.2268(2) 0.05425(19) 0.99827(12) 0.0301(8) Uani 1 1 d . . .
H2N H 0.2564 0.0685 0.9654 0.036 Uiso 1 1 calc R . .
N3 N 0.4043(2) 0.0450(2) 1.17073(14) 0.0425(9) Uani 1 1 d . . .
C1 C 0.1451(3) 0.0374(2) 1.00282(14) 0.0250(8) Uani 1 1 d . . .
C2 C 0.2123(3) -0.0464(3) 0.80354(16) 0.0464(12) Uani 1 1 d . . .
H2 H 0.2639 -0.0196 0.7910 0.056 Uiso 1 1 calc R . .
C3 C 0.1392(4) -0.0177(4) 0.7711(2) 0.090(2) Uani 1 1 d . . .
H3A H 0.1114 0.0408 0.7775 0.136 Uiso 1 1 calc R . .
H3B H 0.0868 -0.0419 0.7843 0.136 Uiso 1 1 calc R . .
H3C H 0.1719 -0.0334 0.7304 0.136 Uiso 1 1 calc R . .
C4 C 0.2596(5) -0.1347(3) 0.7957(2) 0.088(2) Uani 1 1 d . . .
H4A H 0.3059 -0.1495 0.8179 0.133 Uiso 1 1 calc R . .
H4B H 0.2947 -0.1513 0.7554 0.133 Uiso 1 1 calc R . .
H4C H 0.2096 -0.1613 0.8087 0.133 Uiso 1 1 calc R . .
C5 C 0.0176(4) 0.1918(3) 0.87094(19) 0.0562(13) Uani 1 1 d D . .
H5 H 0.0743 0.2013 0.8419 0.067 Uiso 0.665(13) 1 calc PR A 1
H5' H 0.0719 0.2159 0.8623 0.067 Uiso 0.335(13) 1 calc PR A 2
C6 C -0.0053(6) 0.2461(4) 0.9233(3) 0.049(3) Uiso 0.665(13) 1 d PD A 1
H6A H 0.0510 0.2322 0.9380 0.074 Uiso 0.665(13) 1 calc PR A 1
H6B H -0.0622 0.2397 0.9523 0.074 Uiso 0.665(13) 1 calc PR A 1
H6C H -0.0197 0.3018 0.9138 0.074 Uiso 0.665(13) 1 calc PR A 1
C7 C -0.0641(7) 0.2076(6) 0.8451(4) 0.070(3) Uiso 0.665(13) 1 d PD A 1
H7A H -0.0446 0.1695 0.8117 0.105 Uiso 0.665(13) 1 calc PR A 1
H7B H -0.0791 0.2623 0.8336 0.105 Uiso 0.665(13) 1 calc PR A 1
H7C H -0.1222 0.2014 0.8731 0.105 Uiso 0.665(13) 1 calc PR A 1
C6' C -0.0534(12) 0.2152(10) 0.9295(5) 0.072(6) Uiso 0.335(13) 1 d PD A 2
H6'1 H -0.0174 0.2112 0.9574 0.108 Uiso 0.335(13) 1 calc PR A 2
H6'2 H -0.0934 0.1793 0.9377 0.108 Uiso 0.335(13) 1 calc PR A 2
H6'3 H -0.0957 0.2705 0.9316 0.108 Uiso 0.335(13) 1 calc PR A 2
C7' C -0.0354(13) 0.1995(10) 0.8264(7) 0.053(5) Uiso 0.335(13) 1 d PD A 2
H7'1 H 0.0123 0.1788 0.7890 0.080 Uiso 0.335(13) 1 calc PR A 2
H7'2 H -0.0712 0.2560 0.8256 0.080 Uiso 0.335(13) 1 calc PR A 2
H7'3 H -0.0814 0.1686 0.8357 0.080 Uiso 0.335(13) 1 calc PR A 2
C11 C 0.2706(3) 0.0509(2) 1.04310(14) 0.0264(9) Uani 1 1 d . . .
C12 C 0.2227(3) 0.1013(2) 1.09276(15) 0.0276(9) Uani 1 1 d . . .
H12 H 0.1590 0.1375 1.0979 0.033 Uiso 1 1 calc R . .
C13 C 0.2666(3) 0.0993(2) 1.13459(15) 0.0282(9) Uani 1 1 d . . .
H13 H 0.2324 0.1343 1.1684 0.034 Uiso 1 1 calc R . .
C14 C 0.3607(3) 0.0471(2) 1.12883(15) 0.0290(9) Uani 1 1 d . . .
C15 C 0.4073(3) -0.0038(2) 1.07809(15) 0.0315(9) Uani 1 1 d . . .
H15 H 0.4711 -0.0402 1.0724 0.038 Uiso 1 1 calc R . .
C16 C 0.3621(3) -0.0020(2) 1.03639(15) 0.0281(9) Uani 1 1 d . . .
H16 H 0.3946 -0.0377 1.0028 0.034 Uiso 1 1 calc R . .
C17 C 0.5074(3) 0.0043(3) 1.15894(18) 0.0439(11) Uani 1 1 d . . .
H17A H 0.5217 -0.0521 1.1463 0.066 Uiso 1 1 calc R . .
H17B H 0.5262 0.0077 1.1935 0.066 Uiso 1 1 calc R . .
H17C H 0.5443 0.0295 1.1290 0.066 Uiso 1 1 calc R . .
C18 C 0.3581(4) 0.1028(3) 1.2194(2) 0.0734(18) Uani 1 1 d . . .
H18A H 0.3498 0.1569 1.2070 0.110 Uiso 1 1 calc R . .
H18B H 0.3991 0.0934 1.2449 0.110 Uiso 1 1 calc R . .
H18C H 0.2940 0.0977 1.2397 0.110 Uiso 1 1 calc R . .
Ni1A Ni 0.5000 1.0000 0.5000 0.02417(16) Uani 1 2 d S . .
P1A P 0.56383(7) 1.06321(6) 0.37616(4) 0.0262(2) Uani 1 1 d . . .
S1A S 0.52152(9) 1.09554(8) 0.31041(4) 0.0456(3) Uani 1 1 d . . .
S2A S 0.36652(7) 0.97712(6) 0.49223(4) 0.0298(2) Uani 1 1 d . . .
O1A O 0.57840(18) 1.13156(14) 0.40984(9) 0.0286(6) Uani 1 1 d . . .
O2A O 0.66727(18) 0.99730(15) 0.36211(10) 0.0295(6) Uani 1 1 d . . .
N1A N 0.4891(2) 1.03179(18) 0.42731(11) 0.0255(7) Uani 1 1 d . . .
N2A N 0.3720(2) 1.0151(2) 0.38553(12) 0.0349(8) Uani 1 1 d . . .
H2AN H 0.4001 1.0339 0.3544 0.042 Uiso 1 1 calc R . .
N3A N 0.0457(3) 0.9268(2) 0.38141(15) 0.0438(9) Uani 1 1 d . . .
C1A C 0.4102(3) 1.0113(2) 0.42772(14) 0.0249(8) Uani 1 1 d . . .
C2A C 0.6446(3) 1.1765(2) 0.38314(16) 0.0397(11) Uani 1 1 d . . .
H2A H 0.6881 1.1484 0.3453 0.048 Uiso 1 1 calc R . .
C3A C 0.5856(4) 1.2575(3) 0.3753(3) 0.087(2) Uani 1 1 d . . .
H3A1 H 0.5485 1.2531 0.3494 0.131 Uiso 1 1 calc R . .
H3A2 H 0.6289 1.2892 0.3593 0.131 Uiso 1 1 calc R . .
H3A3 H 0.5403 1.2838 0.4122 0.131 Uiso 1 1 calc R . .
C4A C 0.7049(4) 1.1778(3) 0.4213(2) 0.0706(16) Uani 1 1 d . . .
H4A1 H 0.7425 1.1229 0.4249 0.106 Uiso 1 1 calc R . .
H4A2 H 0.6621 1.2034 0.4589 0.106 Uiso 1 1 calc R . .
H4A3 H 0.7499 1.2082 0.4052 0.106 Uiso 1 1 calc R . .
C5A C 0.6794(3) 0.9116(2) 0.35410(16) 0.0364(10) Uani 1 1 d . . .
H5A H 0.6225 0.9000 0.3815 0.044 Uiso 1 1 calc R . .
C6A C 0.6840(4) 0.8879(3) 0.2948(2) 0.0646(15) Uani 1 1 d . . .
H6A1 H 0.6223 0.9171 0.2877 0.097 Uiso 1 1 calc R . .
H6A2 H 0.6946 0.8302 0.2904 0.097 Uiso 1 1 calc R . .
H6A3 H 0.7380 0.9010 0.2676 0.097 Uiso 1 1 calc R . .
C7A C 0.7705(3) 0.8687(3) 0.3689(2) 0.0526(12) Uani 1 1 d . . .
H7A1 H 0.7629 0.8859 0.4082 0.079 Uiso 1 1 calc R . .
H7A2 H 0.8262 0.8814 0.3432 0.079 Uiso 1 1 calc R . .
H7A3 H 0.7819 0.8108 0.3651 0.079 Uiso 1 1 calc R . .
C11A C 0.2895(3) 0.9914(2) 0.38592(15) 0.0310(9) Uani 1 1 d . . .
C12A C 0.1973(3) 1.0349(2) 0.41934(16) 0.0346(10) Uani 1 1 d . . .
H12A H 0.1892 1.0798 0.4437 0.042 Uiso 1 1 calc R . .
C13A C 0.1163(3) 1.0139(2) 0.41778(16) 0.0349(10) Uani 1 1 d . . .
H13A H 0.0532 1.0447 0.4411 0.042 Uiso 1 1 calc R . .
C14A C 0.1265(3) 0.9480(2) 0.38237(16) 0.0322(9) Uani 1 1 d . . .
C15A C 0.2207(3) 0.9047(2) 0.34879(17) 0.0404(11) Uani 1 1 d . . .
H15A H 0.2301 0.8594 0.3244 0.048 Uiso 1 1 calc R . .
C16A C 0.3001(3) 0.9271(2) 0.35074(16) 0.0384(10) Uani 1 1 d . . .
H16A H 0.3635 0.8973 0.3272 0.046 Uiso 1 1 calc R . .
C17A C 0.0537(3) 0.8687(2) 0.33721(18) 0.0459(11) Uani 1 1 d . . .
H17D H 0.0576 0.8936 0.3013 0.069 Uiso 1 1 calc R . .
H17E H -0.0040 0.8503 0.3479 0.069 Uiso 1 1 calc R . .
H17F H 0.1127 0.8229 0.3325 0.069 Uiso 1 1 calc R . .
C18A C -0.0511(3) 0.9793(3) 0.4107(2) 0.0528(13) Uani 1 1 d . . .
H18D H -0.0586 0.9859 0.4513 0.079 Uiso 1 1 calc R . .
H18E H -0.0999 0.9560 0.4052 0.079 Uiso 1 1 calc R . .
H18F H -0.0606 1.0316 0.3952 0.079 Uiso 1 1 calc R . .
Ni1B Ni 0.16018(3) 0.32806(3) 1.172572(17) 0.02240(12) Uani 1 1 d . . .
P1B P 0.21022(7) 0.38990(6) 1.04781(4) 0.0255(2) Uani 1 1 d . . .
S1B S 0.15704(8) 0.42111(7) 0.98550(4) 0.0421(3) Uani 1 1 d . . .
S2B S 0.02686(7) 0.29968(6) 1.17060(4) 0.0276(2) Uani 1 1 d . . .
O1B O 0.31534(17) 0.32712(14) 1.03058(10) 0.0275(6) Uani 1 1 d . . .
O2B O 0.22675(18) 0.45925(14) 1.07923(10) 0.0283(6) Uani 1 1 d D B .
N1B N 0.1425(2) 0.35550(17) 1.10072(11) 0.0235(7) Uani 1 1 d . . .
N2B N 0.0160(2) 0.33977(18) 1.06663(12) 0.0292(8) Uani 1 1 d . . .
H2BN H 0.0390 0.3602 1.0350 0.035 Uiso 1 1 calc R . .
N3B N -0.3136(2) 0.24438(19) 1.07856(14) 0.0353(8) Uani 1 1 d . . .
C1B C 0.0621(3) 0.3344(2) 1.10535(14) 0.0245(8) Uani 1 1 d . . .
C2B C 0.3348(3) 0.2421(2) 1.01504(17) 0.0369(10) Uani 1 1 d . . .
H2B H 0.2766 0.2258 1.0357 0.044 Uiso 1 1 calc R . .
C3B C 0.3543(4) 0.2278(3) 0.9520(2) 0.0735(17) Uani 1 1 d . . .
H3B1 H 0.2960 0.2575 0.9415 0.110 Uiso 1 1 calc R . .
H3B2 H 0.3703 0.1704 0.9416 0.110 Uiso 1 1 calc R . .
H3B3 H 0.4094 0.2461 0.9317 0.110 Uiso 1 1 calc R . .
C4B C 0.4197(3) 0.1981(2) 1.03443(18) 0.0460(11) Uani 1 1 d . . .
H4B1 H 0.4027 0.2085 1.0758 0.069 Uiso 1 1 calc R . .
H4B2 H 0.4757 0.2162 1.0158 0.069 Uiso 1 1 calc R . .
H4B3 H 0.4365 0.1405 1.0245 0.069 Uiso 1 1 calc R . .
C5B C 0.2736(3) 0.5159(3) 1.05005(18) 0.0449(11) Uani 1 1 d D . .
H5B H 0.2635 0.5223 1.0117 0.054 Uiso 0.46(2) 1 calc PR B 1
H5B' H 0.2368 0.5420 1.0235 0.054 Uiso 0.54(2) 1 calc PR B 2
C6B C 0.2365(9) 0.5912(6) 1.0823(6) 0.053(4) Uiso 0.46(2) 1 d PD B 1
H6B1 H 0.1678 0.6159 1.0843 0.079 Uiso 0.46(2) 1 calc PR B 1
H6B2 H 0.2743 0.6261 1.0640 0.079 Uiso 0.46(2) 1 calc PR B 1
H6B3 H 0.2418 0.5839 1.1208 0.079 Uiso 0.46(2) 1 calc PR B 1
C7B C 0.3855(7) 0.4723(7) 1.0433(8) 0.064(4) Uiso 0.46(2) 1 d PD B 1
H7B1 H 0.4080 0.4220 1.0190 0.096 Uiso 0.46(2) 1 calc PR B 1
H7B2 H 0.3937 0.4607 1.0808 0.096 Uiso 0.46(2) 1 calc PR B 1
H7B3 H 0.4240 0.5070 1.0259 0.096 Uiso 0.46(2) 1 calc PR B 1
C6B' C 0.2555(8) 0.5799(6) 1.0982(4) 0.047(3) Uiso 0.54(2) 1 d PD B 2
H6B4 H 0.1853 0.6013 1.1180 0.070 Uiso 0.54(2) 1 calc PR B 2
H6B5 H 0.2797 0.6235 1.0820 0.070 Uiso 0.54(2) 1 calc PR B 2
H6B6 H 0.2901 0.5556 1.1252 0.070 Uiso 0.54(2) 1 calc PR B 2
C7B' C 0.3748(6) 0.4832(6) 1.0179(5) 0.047(3) Uiso 0.54(2) 1 d PD B 2
H7B4 H 0.3816 0.4447 0.9871 0.070 Uiso 0.54(2) 1 calc PR B 2
H7B5 H 0.4122 0.4560 1.0428 0.070 Uiso 0.54(2) 1 calc PR B 2
H7B6 H 0.3996 0.5265 1.0017 0.070 Uiso 0.54(2) 1 calc PR B 2
C11B C -0.0684(3) 0.3151(2) 1.07165(14) 0.0257(9) Uani 1 1 d . . .
C12B C -0.1533(3) 0.3708(2) 1.06907(15) 0.0307(9) Uani 1 1 d . . .
H12B H -0.1568 0.4255 1.0663 0.037 Uiso 1 1 calc R . .
C13B C -0.2336(3) 0.3473(2) 1.07043(16) 0.0332(10) Uani 1 1 d . . .
H13B H -0.2916 0.3863 1.0681 0.040 Uiso 1 1 calc R . .
C14B C -0.2319(3) 0.2677(2) 1.07518(15) 0.0270(9) Uani 1 1 d . . .
C15B C -0.1441(3) 0.2126(2) 1.07714(15) 0.0306(9) Uani 1 1 d . . .
H15B H -0.1394 0.1576 1.0796 0.037 Uiso 1 1 calc R . .
C16B C -0.0645(3) 0.2364(2) 1.07550(15) 0.0295(9) Uani 1 1 d . . .
H16B H -0.0057 0.1977 1.0771 0.035 Uiso 1 1 calc R . .
C17B C -0.4000(3) 0.3032(3) 1.0712(2) 0.0478(12) Uani 1 1 d . . .
H17G H -0.4191 0.3508 1.0978 0.072 Uiso 1 1 calc R . .
H17H H -0.4537 0.2801 1.0788 0.072 Uiso 1 1 calc R . .
H17I H -0.3854 0.3185 1.0322 0.072 Uiso 1 1 calc R . .
C18B C -0.2988(3) 0.1635(2) 1.0564(2) 0.0512(12) Uani 1 1 d . . .
H18G H -0.2709 0.1581 1.0149 0.077 Uiso 1 1 calc R . .
H18H H -0.3616 0.1528 1.0665 0.077 Uiso 1 1 calc R . .
H18I H -0.2538 0.1250 1.0729 0.077 Uiso 1 1 calc R . .
P1C P 0.10788(7) 0.26940(6) 1.29822(4) 0.0259(2) Uani 1 1 d . . .
S1C S 0.15850(8) 0.23955(7) 1.36152(4) 0.0448(3) Uani 1 1 d . . .
S2C S 0.29421(7) 0.35533(6) 1.17417(4) 0.0291(2) Uani 1 1 d . . .
O1C O 0.09123(18) 0.19946(14) 1.26731(9) 0.0284(6) Uani 1 1 d . . .
N1C N 0.1770(2) 0.30131(18) 1.24459(11) 0.0254(7) Uani 1 1 d . . .
N2C N 0.3003(2) 0.3206(2) 1.27987(13) 0.0354(8) Uani 1 1 d . . .
H2CN H 0.2755 0.3024 1.3122 0.043 Uiso 1 1 calc R . .
N3C N 0.6286(2) 0.4190(2) 1.26376(14) 0.0392(9) Uani 1 1 d . . .
C1C C 0.2569(3) 0.3226(2) 1.23991(14) 0.0241(8) Uani 1 1 d . . .
C2C C 0.0282(3) 0.1540(2) 1.29732(17) 0.0400(11) Uani 1 1 d . . .
H2C H 0.0244 0.1557 1.3385 0.048 Uiso 1 1 calc R . .
C3C C -0.0721(3) 0.1899(3) 1.2912(3) 0.0730(17) Uani 1 1 d . . .
H3C1 H -0.1003 0.2450 1.3091 0.110 Uiso 1 1 calc R . .
H3C2 H -0.1138 0.1580 1.3097 0.110 Uiso 1 1 calc R . .
H3C3 H -0.0676 0.1900 1.2507 0.110 Uiso 1 1 calc R . .
C4C C 0.0752(4) 0.0699(3) 1.2707(2) 0.0609(14) Uani 1 1 d . . .
H4C1 H 0.1403 0.0488 1.2756 0.091 Uiso 1 1 calc R . .
H4C2 H 0.0811 0.0689 1.2301 0.091 Uiso 1 1 calc R . .
H4C3 H 0.0350 0.0368 1.2890 0.091 Uiso 1 1 calc R . .
O2C O 0.00309(17) 0.33279(14) 1.31450(9) 0.0267(6) Uani 1 1 d D . .
C5C C -0.0158(3) 0.4176(2) 1.32730(17) 0.0386(10) Uani 1 1 d D . .
H5C H 0.0424 0.4329 1.3054 0.046 Uiso 1 1 calc R . .
C6C C -0.1010(3) 0.4603(3) 1.30737(19) 0.0538(13) Uani 1 1 d D . .
H6C1 H -0.0845 0.4472 1.2663 0.081 Uiso 1 1 calc R . .
H6C2 H -0.1169 0.5182 1.3154 0.081 Uiso 1 1 calc R . .
H6C3 H -0.1575 0.4434 1.3273 0.081 Uiso 1 1 calc R . .
C7C C -0.0345(4) 0.4365(3) 1.3896(2) 0.0723(16) Uani 1 1 d D . .
H7C1 H 0.0238 0.4079 1.4004 0.108 Uiso 1 1 calc R . .
H7C2 H -0.0899 0.4197 1.4114 0.108 Uiso 1 1 calc R . .
H7C3 H -0.0495 0.4943 1.3977 0.108 Uiso 1 1 calc R . .
C11C C 0.3844(3) 0.3456(2) 1.27480(15) 0.0296(9) Uani 1 1 d . . .
C12C C 0.3769(3) 0.4096(2) 1.30966(16) 0.0339(10) Uani 1 1 d . . .
H12C H 0.3153 0.4378 1.3359 0.041 Uiso 1 1 calc R . .
C13C C 0.4572(3) 0.4336(2) 1.30725(16) 0.0344(10) Uani 1 1 d . . .
H13C H 0.4506 0.4774 1.3322 0.041 Uiso 1 1 calc R . .
C14C C 0.5483(3) 0.3938(2) 1.26826(16) 0.0304(9) Uani 1 1 d . . .
C15C C 0.5536(3) 0.3300(2) 1.23292(16) 0.0331(9) Uani 1 1 d . . .
H15C H 0.6143 0.3023 1.2057 0.040 Uiso 1 1 calc R . .
C16C C 0.4735(3) 0.3058(2) 1.23614(16) 0.0335(10) Uani 1 1 d . . .
H16C H 0.4795 0.2616 1.2117 0.040 Uiso 1 1 calc R . .
C17C C 0.7257(3) 0.3654(3) 1.2338(2) 0.0537(13) Uani 1 1 d . . .
H17J H 0.7387 0.3160 1.2529 0.080 Uiso 1 1 calc R . .
H17K H 0.7747 0.3916 1.2338 0.080 Uiso 1 1 calc R . .
H17L H 0.7290 0.3523 1.1945 0.080 Uiso 1 1 calc R . .
C18C C 0.6247(3) 0.4745(3) 1.30841(19) 0.0494(12) Uani 1 1 d . . .
H18J H 0.5678 0.5223 1.3136 0.074 Uiso 1 1 calc R . .
H18K H 0.6845 0.4900 1.2978 0.074 Uiso 1 1 calc R . .
H18L H 0.6194 0.4487 1.3440 0.074 Uiso 1 1 calc R . .
Ni1C Ni 0.67281(3) 0.33432(3) 0.672149(18) 0.02408(12) Uani 1 1 d . C .
P1D P 0.80016(7) 0.40323(6) 0.56644(4) 0.0266(2) Uani 1 1 d . C .
S1D S 0.89758(8) 0.45759(7) 0.54608(4) 0.0413(3) Uani 1 1 d . . .
S2D S 0.75900(7) 0.33796(6) 0.73095(4) 0.0307(2) Uani 1 1 d . . .
O1D O 0.82417(19) 0.32508(15) 0.52691(10) 0.0357(7) Uani 1 1 d D . .
O2D O 0.69735(18) 0.45221(15) 0.56152(10) 0.0305(6) Uani 1 1 d . . .
N1D N 0.7699(2) 0.37941(17) 0.63251(11) 0.0238(7) Uani 1 1 d . . .
N2D N 0.8958(2) 0.3963(2) 0.66566(12) 0.0333(8) Uani 1 1 d . . .
H2DN H 0.9210 0.4140 0.6332 0.040 Uiso 1 1 calc R C .
N3D N 1.0903(3) 0.3848(2) 0.82944(14) 0.0456(9) Uani 1 1 d . C .
C1D C 0.8166(3) 0.3759(2) 0.67165(14) 0.0254(8) Uani 1 1 d . C .
C2D C 0.8774(4) 0.2428(3) 0.5380(3) 0.0376(18) Uiso 0.645(6) 1 d PD C 1
H2D H 0.8537 0.2367 0.5795 0.045 Uiso 0.645(6) 1 calc PR C 1
C3D C 0.8512(6) 0.1855(4) 0.5058(3) 0.061(2) Uiso 0.645(6) 1 d PD C 1
H3D1 H 0.7800 0.1976 0.5175 0.091 Uiso 0.645(6) 1 calc PR C 1
H3D2 H 0.8814 0.1307 0.5139 0.091 Uiso 0.645(6) 1 calc PR C 1
H3D3 H 0.8750 0.1904 0.4650 0.091 Uiso 0.645(6) 1 calc PR C 1
C4D C 0.9844(6) 0.2310(6) 0.5215(4) 0.067(3) Uiso 0.645(6) 1 d PD C 1
H4D1 H 0.9969 0.2694 0.5448 0.101 Uiso 0.645(6) 1 calc PR C 1
H4D2 H 1.0078 0.2395 0.4813 0.101 Uiso 0.645(6) 1 calc PR C 1
H4D3 H 1.0189 0.1763 0.5277 0.101 Uiso 0.645(6) 1 calc PR C 1
C2D' C 0.9260(7) 0.2746(6) 0.4997(4) 0.037(3) Uiso 0.355(6) 1 d PD C 2
H2D' H 0.9676 0.3083 0.4818 0.045 Uiso 0.355(6) 1 calc PR C 2
C3D' C 0.9161(9) 0.2233(7) 0.4556(5) 0.050(4) Uiso 0.355(6) 1 d PD C 2
H3D4 H 0.8927 0.2567 0.4276 0.075 Uiso 0.355(6) 1 calc PR C 2
H3D5 H 0.8693 0.1953 0.4735 0.075 Uiso 0.355(6) 1 calc PR C 2
H3D6 H 0.9799 0.1840 0.4367 0.075 Uiso 0.355(6) 1 calc PR C 2
C4D' C 0.9637(11) 0.2287(9) 0.5448(6) 0.060(5) Uiso 0.355(6) 1 d PD C 2
H4D4 H 0.9686 0.2662 0.5723 0.090 Uiso 0.355(6) 1 calc PR C 2
H4D5 H 1.0285 0.1900 0.5269 0.090 Uiso 0.355(6) 1 calc PR C 2
H4D6 H 0.9186 0.2001 0.5644 0.090 Uiso 0.355(6) 1 calc PR C 2
C5D C 0.6837(3) 0.4901(3) 0.51042(16) 0.0419(11) Uani 1 1 d . C .
H5D H 0.7441 0.5034 0.4897 0.050 Uiso 1 1 calc R . .
C6D C 0.6662(4) 0.4324(3) 0.4724(2) 0.0836(19) Uani 1 1 d . . .
H6D1 H 0.7235 0.3843 0.4608 0.125 Uiso 1 1 calc R C .
H6D2 H 0.6550 0.4580 0.4385 0.125 Uiso 1 1 calc R . .
H6D3 H 0.6087 0.4173 0.4931 0.125 Uiso 1 1 calc R . .
C7D C 0.6015(4) 0.5649(3) 0.5297(2) 0.0621(15) Uani 1 1 d . . .
H7D1 H 0.5491 0.5634 0.5140 0.093 Uiso 1 1 calc R C .
H7D2 H 0.6239 0.6106 0.5167 0.093 Uiso 1 1 calc R . .
H7D3 H 0.5768 0.5704 0.5714 0.093 Uiso 1 1 calc R . .
C11D C 0.9437(3) 0.3916(2) 0.70853(15) 0.0286(9) Uani 1 1 d . C .
C12D C 0.9035(3) 0.4463(2) 0.75550(15) 0.0295(9) Uani 1 1 d . . .
H12D H 0.8419 0.4857 0.7604 0.035 Uiso 1 1 calc R C .
C13D C 0.9515(3) 0.4445(2) 0.79547(16) 0.0350(10) Uani 1 1 d . C .
H13D H 0.9228 0.4831 0.8275 0.042 Uiso 1 1 calc R . .
C14D C 1.0423(3) 0.3865(2) 0.78967(15) 0.0313(9) Uani 1 1 d . . .
C15D C 1.0804(3) 0.3307(2) 0.74196(16) 0.0348(10) Uani 1 1 d . C .
H15D H 1.1411 0.2899 0.7369 0.042 Uiso 1 1 calc R . .
C16D C 1.0314(3) 0.3339(2) 0.70207(15) 0.0329(9) Uani 1 1 d . . .
H16D H 1.0589 0.2957 0.6698 0.040 Uiso 1 1 calc R C .
C17D C 1.0630(4) 0.4560(3) 0.8678(2) 0.0733(17) Uani 1 1 d . . .
H17M H 1.0571 0.5032 0.8462 0.110 Uiso 1 1 calc R C .
H17N H 1.1133 0.4512 0.8867 0.110 Uiso 1 1 calc R . .
H17O H 1.0002 0.4616 0.8964 0.110 Uiso 1 1 calc R . .
C18D C 1.1870(3) 0.3297(3) 0.82023(18) 0.0469(12) Uani 1 1 d . . .
H18M H 1.1864 0.2750 0.8133 0.070 Uiso 1 1 calc R C .
H18N H 1.2080 0.3333 0.8540 0.070 Uiso 1 1 calc R . .
H18O H 1.2324 0.3431 0.7872 0.070 Uiso 1 1 calc R . .
P1E P 0.54414(7) 0.26478(6) 0.77722(4) 0.0254(2) Uani 1 1 d . C .
S1E S 0.44144(8) 0.21585(7) 0.79716(4) 0.0395(3) Uani 1 1 d . . .
S2E S 0.58903(7) 0.33011(6) 0.61253(4) 0.0322(2) Uani 1 1 d . . .
O1E O 0.5278(2) 0.34097(15) 0.81683(10) 0.0359(7) Uani 1 1 d . . .
O2E O 0.64473(18) 0.21076(15) 0.78239(10) 0.0289(6) Uani 1 1 d . . .
N1E N 0.5747(2) 0.28902(18) 0.71139(12) 0.0268(7) Uani 1 1 d . . .
N2E N 0.4518(2) 0.27128(19) 0.67550(12) 0.0316(8) Uani 1 1 d . . .
H2EN H 0.4252 0.2533 0.7075 0.038 Uiso 1 1 calc R C .
N3E N 0.2699(3) 0.2877(2) 0.50465(14) 0.0442(9) Uani 1 1 d . C .
C1E C 0.5306(3) 0.2918(2) 0.67117(14) 0.0249(8) Uani 1 1 d . C .
C2E C 0.4696(3) 0.4220(2) 0.81279(18) 0.0421(11) Uani 1 1 d . . .
H2E H 0.4784 0.4308 0.7717 0.050 Uiso 1 1 calc R . .
C3E C 0.3647(4) 0.4359(3) 0.8419(3) 0.094(2) Uani 1 1 d . . .
H3E1 H 0.3413 0.3997 0.8236 0.141 Uiso 1 1 calc R . .
H3E2 H 0.3278 0.4915 0.8396 0.141 Uiso 1 1 calc R . .
H3E3 H 0.3555 0.4255 0.8820 0.141 Uiso 1 1 calc R . .
C4E C 0.5114(4) 0.4756(3) 0.8374(2) 0.0585(14) Uani 1 1 d . . .
H4E1 H 0.5805 0.4644 0.8160 0.088 Uiso 1 1 calc R . .
H4E2 H 0.5054 0.4659 0.8773 0.088 Uiso 1 1 calc R . .
H4E3 H 0.4757 0.5316 0.8352 0.088 Uiso 1 1 calc R . .
C5E C 0.6543(3) 0.1686(2) 0.83305(16) 0.0374(10) Uani 1 1 d . . .
H5E H 0.5976 0.1480 0.8481 0.045 Uiso 1 1 calc R . .
C6E C 0.7460(3) 0.0999(3) 0.81299(19) 0.0555(13) Uani 1 1 d . . .
H6E1 H 0.7399 0.0645 0.7846 0.083 Uiso 1 1 calc R . .
H6E2 H 0.7574 0.0701 0.8453 0.083 Uiso 1 1 calc R . .
H6E3 H 0.8011 0.1200 0.7959 0.083 Uiso 1 1 calc R . .
C7E C 0.6565(4) 0.2244(3) 0.87806(19) 0.0687(16) Uani 1 1 d . . .
H7E1 H 0.5942 0.2679 0.8902 0.103 Uiso 1 1 calc R . .
H7E2 H 0.7099 0.2470 0.8627 0.103 Uiso 1 1 calc R . .
H7E3 H 0.6668 0.1950 0.9107 0.103 Uiso 1 1 calc R . .
C11E C 0.4067(3) 0.2765(2) 0.63119(14) 0.0265(9) Uani 1 1 d . C .
C12E C 0.3162(3) 0.3319(2) 0.63791(15) 0.0331(10) Uani 1 1 d . . .
H12E H 0.2849 0.3676 0.6715 0.040 Uiso 1 1 calc R C .
C13E C 0.2706(3) 0.3359(2) 0.59620(15) 0.0321(9) Uani 1 1 d . C .
H13E H 0.2082 0.3743 0.6015 0.039 Uiso 1 1 calc R . .
C14E C 0.3152(3) 0.2839(2) 0.54609(15) 0.0297(9) Uani 1 1 d . . .
C15E C 0.4080(3) 0.2291(2) 0.53991(15) 0.0318(9) Uani 1 1 d . C .
H15E H 0.4409 0.1939 0.5062 0.038 Uiso 1 1 calc R . .
C16E C 0.4519(3) 0.2258(2) 0.58199(15) 0.0304(9) Uani 1 1 d . . .
H16E H 0.5145 0.1878 0.5771 0.037 Uiso 1 1 calc R C .
C17E C 0.3110(4) 0.2288(3) 0.4571(2) 0.0758(18) Uani 1 1 d . . .
H17P H 0.3764 0.2304 0.4360 0.114 Uiso 1 1 calc R C .
H17Q H 0.2692 0.2401 0.4321 0.114 Uiso 1 1 calc R . .
H17R H 0.3156 0.1756 0.4705 0.114 Uiso 1 1 calc R . .
C18E C 0.1703(3) 0.3371(3) 0.51474(18) 0.0454(11) Uani 1 1 d . . .
H18P H 0.1285 0.3217 0.5485 0.068 Uiso 1 1 calc R C .
H18Q H 0.1488 0.3298 0.4817 0.068 Uiso 1 1 calc R . .
H18R H 0.1657 0.3934 0.5208 0.068 Uiso 1 1 calc R . .

loop_
_atom_site_aniso_label
_atom_site_aniso_U_11
_atom_site_aniso_U_22
_atom_site_aniso_U_33
_atom_site_aniso_U_23
_atom_site_aniso_U_13
_atom_site_aniso_U_12
Ni1 0.0202(4) 0.0313(4) 0.0230(3) 0.0007(3) -0.0058(3) -0.0099(3)
P1 0.0239(6) 0.0269(6) 0.0255(5) 0.0019(4) -0.0065(4) -0.0090(5)
S1 0.0297(6) 0.0461(7) 0.0365(6) 0.0103(5) -0.0105(5) -0.0190(5)
S2 0.0281(6) 0.0446(6) 0.0262(5) 0.0053(4) -0.0094(4) -0.0179(5)
O1 0.0457(18) 0.0293(16) 0.0264(14) -0.0020(12) 0.0037(12) -0.0141(14)
O2 0.0316(17) 0.0435(18) 0.0469(17) 0.0190(14) -0.0204(13) -0.0169(14)
N1 0.0202(17) 0.0330(19) 0.0258(16) 0.0046(14) -0.0068(13) -0.0109(15)
N2 0.0251(19) 0.045(2) 0.0247(16) 0.0048(15) -0.0078(14) -0.0174(17)
N3 0.028(2) 0.055(2) 0.039(2) -0.0104(17) -0.0181(16) 0.0042(18)
C1 0.022(2) 0.026(2) 0.0250(19) -0.0058(16) -0.0076(16) -0.0040(18)
C2 0.061(3) 0.044(3) 0.022(2) -0.0053(19) 0.005(2) -0.016(2)
C3 0.096(5) 0.123(6) 0.050(3) -0.026(3) -0.024(3) -0.027(4)
C4 0.130(6) 0.048(3) 0.041(3) -0.012(2) 0.031(3) -0.017(4)
C5 0.053(3) 0.058(3) 0.053(3) 0.006(2) -0.020(2) -0.007(3)
C11 0.026(2) 0.031(2) 0.0254(19) 0.0034(17) -0.0082(17) -0.0131(19)
C12 0.021(2) 0.027(2) 0.033(2) 0.0000(17) -0.0097(17) -0.0040(18)
C13 0.024(2) 0.029(2) 0.028(2) -0.0030(17) -0.0069(17) -0.0033(18)
C14 0.022(2) 0.033(2) 0.032(2) 0.0017(17) -0.0118(17) -0.0054(19)
C15 0.023(2) 0.031(2) 0.034(2) -0.0013(18) -0.0078(18) 0.0007(19)
C16 0.026(2) 0.029(2) 0.028(2) -0.0057(17) -0.0049(17) -0.0088(19)
C17 0.036(3) 0.046(3) 0.053(3) 0.000(2) -0.026(2) -0.005(2)
C18 0.053(3) 0.095(4) 0.057(3) -0.037(3) -0.034(3) 0.018(3)
Ni1A 0.0206(4) 0.0329(4) 0.0187(3) 0.0025(3) -0.0062(3) -0.0076(3)
P1A 0.0247(6) 0.0340(6) 0.0200(5) 0.0016(4) -0.0064(4) -0.0099(5)
S1A 0.0486(7) 0.0716(9) 0.0277(5) 0.0169(5) -0.0184(5) -0.0283(7)
S2A 0.0243(6) 0.0428(6) 0.0238(5) 0.0055(4) -0.0074(4) -0.0129(5)
O1A 0.0300(16) 0.0300(15) 0.0241(13) 0.0019(11) -0.0049(11) -0.0098(13)
O2A 0.0273(15) 0.0302(15) 0.0275(13) -0.0016(11) -0.0011(11) -0.0105(13)
N1A 0.0209(18) 0.0358(19) 0.0211(15) 0.0039(13) -0.0086(13) -0.0088(15)
N2A 0.032(2) 0.054(2) 0.0239(17) 0.0079(15) -0.0117(15) -0.0178(18)
N3A 0.031(2) 0.045(2) 0.055(2) -0.0132(18) -0.0122(18) -0.0123(19)
C1A 0.021(2) 0.030(2) 0.0215(18) -0.0018(16) -0.0070(16) -0.0047(18)
C2A 0.049(3) 0.041(3) 0.029(2) 0.0047(19) -0.001(2) -0.025(2)
C3A 0.106(5) 0.051(4) 0.129(5) 0.045(4) -0.057(4) -0.039(4)
C4A 0.073(4) 0.087(4) 0.078(4) 0.023(3) -0.032(3) -0.054(4)
C5A 0.042(3) 0.027(2) 0.038(2) 0.0026(18) -0.003(2) -0.017(2)
C6A 0.090(4) 0.039(3) 0.070(3) -0.014(2) -0.033(3) -0.019(3)
C7A 0.048(3) 0.033(3) 0.069(3) -0.003(2) -0.019(3) 0.000(2)
C11A 0.029(2) 0.045(3) 0.026(2) 0.0058(18) -0.0144(18) -0.016(2)
C12A 0.036(3) 0.033(2) 0.034(2) -0.0043(18) -0.0120(19) -0.008(2)
C13A 0.026(2) 0.037(3) 0.037(2) -0.0047(19) -0.0077(18) -0.006(2)
C14A 0.033(2) 0.029(2) 0.035(2) -0.0007(18) -0.0105(19) -0.009(2)
C15A 0.038(3) 0.036(3) 0.048(3) -0.011(2) -0.014(2) -0.011(2)
C16A 0.023(2) 0.048(3) 0.037(2) -0.011(2) -0.0065(18) -0.004(2)
C17A 0.045(3) 0.041(3) 0.056(3) -0.006(2) -0.018(2) -0.017(2)
C18A 0.030(3) 0.056(3) 0.071(3) -0.009(3) -0.012(2) -0.014(2)
Ni1B 0.0192(3) 0.0291(3) 0.0184(2) 0.00211(19) -0.00622(19) -0.0063(2)
P1B 0.0251(6) 0.0304(6) 0.0222(5) 0.0058(4) -0.0079(4) -0.0097(5)
S1B 0.0456(7) 0.0609(8) 0.0327(6) 0.0218(5) -0.0212(5) -0.0265(6)
S2B 0.0254(5) 0.0383(6) 0.0214(5) 0.0058(4) -0.0077(4) -0.0128(5)
O1B 0.0228(15) 0.0272(15) 0.0293(14) -0.0003(11) -0.0039(11) -0.0070(12)
O2B 0.0303(16) 0.0264(15) 0.0297(14) 0.0055(11) -0.0074(12) -0.0126(13)
N1B 0.0202(17) 0.0288(18) 0.0215(15) 0.0032(13) -0.0076(13) -0.0063(15)
N2B 0.0313(19) 0.038(2) 0.0258(16) 0.0117(14) -0.0153(15) -0.0160(16)
N3B 0.027(2) 0.0278(19) 0.053(2) -0.0045(16) -0.0133(16) -0.0097(16)
C1B 0.020(2) 0.024(2) 0.0243(19) -0.0003(16) -0.0047(16) -0.0010(17)
C2B 0.036(3) 0.029(2) 0.042(2) -0.0059(19) -0.005(2) -0.013(2)
C3B 0.080(4) 0.068(4) 0.060(3) -0.029(3) -0.031(3) 0.004(3)
C4B 0.045(3) 0.032(3) 0.053(3) -0.001(2) -0.013(2) -0.003(2)
C5B 0.050(3) 0.048(3) 0.047(3) 0.014(2) -0.013(2) -0.031(2)
C11B 0.031(2) 0.035(2) 0.0176(18) 0.0056(16) -0.0131(16) -0.015(2)
C12B 0.037(3) 0.026(2) 0.036(2) 0.0047(17) -0.0162(19) -0.012(2)
C13B 0.031(2) 0.027(2) 0.045(2) 0.0044(18) -0.0200(19) -0.0061(19)
C14B 0.029(2) 0.024(2) 0.028(2) -0.0030(16) -0.0080(17) -0.0085(19)
C15B 0.030(2) 0.025(2) 0.037(2) 0.0020(17) -0.0122(18) -0.0060(19)
C16B 0.026(2) 0.029(2) 0.032(2) 0.0015(17) -0.0115(17) -0.0036(19)
C17B 0.028(3) 0.040(3) 0.074(3) -0.005(2) -0.018(2) -0.006(2)
C18B 0.050(3) 0.037(3) 0.075(3) -0.002(2) -0.027(3) -0.017(2)
P1C 0.0246(6) 0.0332(6) 0.0195(5) 0.0022(4) -0.0066(4) -0.0086(5)
S1C 0.0454(7) 0.0689(8) 0.0293(5) 0.0165(5) -0.0197(5) -0.0234(6)
S2C 0.0235(5) 0.0405(6) 0.0254(5) 0.0052(4) -0.0083(4) -0.0122(5)
O1C 0.0304(16) 0.0271(15) 0.0250(13) 0.0011(11) -0.0045(11) -0.0090(12)
N1C 0.0225(18) 0.0310(19) 0.0233(16) 0.0036(13) -0.0081(13) -0.0084(15)
N2C 0.034(2) 0.053(2) 0.0278(17) 0.0072(16) -0.0138(15) -0.0208(18)
N3C 0.032(2) 0.039(2) 0.048(2) -0.0079(17) -0.0141(17) -0.0103(18)
C1C 0.020(2) 0.026(2) 0.0240(19) -0.0028(16) -0.0070(16) -0.0036(17)
C2C 0.051(3) 0.040(3) 0.032(2) 0.0095(19) -0.006(2) -0.025(2)
C3C 0.037(3) 0.050(3) 0.125(5) -0.003(3) -0.005(3) -0.021(3)
C4C 0.069(4) 0.030(3) 0.078(4) 0.002(2) -0.012(3) -0.017(3)
O2C 0.0237(15) 0.0266(15) 0.0273(13) -0.0038(11) -0.0045(11) -0.0073(12)
C5C 0.034(3) 0.031(2) 0.045(2) -0.0081(19) 0.000(2) -0.012(2)
C6C 0.051(3) 0.046(3) 0.053(3) -0.005(2) -0.015(2) 0.002(3)
C7C 0.075(4) 0.068(4) 0.065(3) -0.031(3) -0.028(3) -0.002(3)
C11C 0.026(2) 0.038(2) 0.030(2) 0.0026(18) -0.0128(18) -0.012(2)
C12C 0.029(2) 0.036(2) 0.031(2) -0.0033(18) -0.0088(18) -0.001(2)
C13C 0.040(3) 0.031(2) 0.037(2) -0.0049(18) -0.018(2) -0.013(2)
C14C 0.031(2) 0.028(2) 0.033(2) 0.0039(18) -0.0133(18) -0.0084(19)
C15C 0.027(2) 0.034(2) 0.035(2) -0.0049(18) -0.0068(18) -0.007(2)
C16C 0.031(2) 0.035(2) 0.037(2) -0.0009(18) -0.0140(19) -0.009(2)
C17C 0.032(3) 0.066(3) 0.064(3) -0.005(3) -0.011(2) -0.019(3)
C18C 0.044(3) 0.047(3) 0.063(3) -0.007(2) -0.023(2) -0.016(2)
Ni1C 0.0231(3) 0.0300(3) 0.0211(2) 0.0014(2) -0.0066(2) -0.0110(2)
P1D 0.0242(6) 0.0338(6) 0.0220(5) 0.0015(4) -0.0062(4) -0.0102(5)
S1D 0.0366(7) 0.0607(8) 0.0378(6) 0.0158(5) -0.0148(5) -0.0279(6)
S2D 0.0303(6) 0.0421(6) 0.0241(5) 0.0051(4) -0.0100(4) -0.0159(5)
O1D 0.0390(17) 0.0374(17) 0.0269(14) -0.0044(12) -0.0098(12) -0.0063(14)
O2D 0.0253(15) 0.0393(17) 0.0296(14) 0.0072(12) -0.0118(12) -0.0107(13)
N1D 0.0212(17) 0.0320(19) 0.0192(15) 0.0007(13) -0.0046(13) -0.0110(15)
N2D 0.0282(19) 0.057(2) 0.0207(16) 0.0087(15) -0.0089(14) -0.0198(18)
N3D 0.042(2) 0.048(2) 0.044(2) -0.0081(18) -0.0255(18) 0.0008(19)
C1D 0.023(2) 0.025(2) 0.0237(19) -0.0055(16) -0.0045(16) -0.0042(18)
C5D 0.036(3) 0.063(3) 0.034(2) 0.023(2) -0.018(2) -0.020(2)
C6D 0.099(5) 0.099(5) 0.064(4) 0.002(3) -0.062(4) -0.011(4)
C7D 0.058(3) 0.056(3) 0.070(3) 0.030(3) -0.029(3) -0.005(3)
C11D 0.026(2) 0.036(2) 0.027(2) 0.0051(17) -0.0101(17) -0.013(2)
C12D 0.021(2) 0.032(2) 0.031(2) -0.0011(17) -0.0077(17) -0.0008(18)
C13D 0.035(3) 0.035(2) 0.030(2) -0.0065(18) -0.0101(19) -0.003(2)
C14D 0.031(2) 0.034(2) 0.030(2) 0.0001(18) -0.0140(18) -0.008(2)
C15D 0.022(2) 0.034(2) 0.040(2) -0.0049(19) -0.0083(18) 0.0020(19)
C16D 0.029(2) 0.039(3) 0.029(2) -0.0064(18) -0.0067(18) -0.012(2)
C17D 0.078(4) 0.073(4) 0.069(3) -0.022(3) -0.056(3) 0.008(3)
C18D 0.045(3) 0.048(3) 0.056(3) 0.011(2) -0.031(2) -0.011(2)
P1E 0.0260(6) 0.0268(6) 0.0222(5) 0.0015(4) -0.0063(4) -0.0075(5)
S1E 0.0351(6) 0.0560(7) 0.0359(6) 0.0163(5) -0.0123(5) -0.0248(6)
S2E 0.0333(6) 0.0466(7) 0.0248(5) 0.0071(4) -0.0106(4) -0.0224(5)
O1E 0.0476(18) 0.0276(16) 0.0270(14) -0.0028(12) -0.0118(13) -0.0034(14)
O2E 0.0263(15) 0.0329(16) 0.0278(13) 0.0069(11) -0.0087(11) -0.0091(13)
N1E 0.0231(18) 0.0346(19) 0.0250(16) 0.0028(14) -0.0076(14) -0.0121(15)
N2E 0.031(2) 0.048(2) 0.0238(16) 0.0063(15) -0.0106(14) -0.0204(17)
N3E 0.036(2) 0.050(2) 0.041(2) -0.0125(17) -0.0218(17) 0.0031(19)
C1E 0.023(2) 0.027(2) 0.0225(19) -0.0037(16) -0.0068(16) -0.0048(18)
C2E 0.048(3) 0.024(2) 0.044(2) -0.0046(19) -0.014(2) 0.004(2)
C3E 0.046(4) 0.050(4) 0.162(6) -0.023(4) -0.005(4) -0.005(3)
C4E 0.070(4) 0.040(3) 0.061(3) -0.009(2) -0.016(3) -0.014(3)
C5E 0.031(2) 0.045(3) 0.040(2) 0.019(2) -0.0148(19) -0.013(2)
C6E 0.058(3) 0.046(3) 0.059(3) 0.014(2) -0.024(3) -0.004(3)
C7E 0.077(4) 0.069(4) 0.049(3) -0.005(3) -0.038(3) 0.012(3)
C11E 0.024(2) 0.035(2) 0.0250(19) 0.0017(17) -0.0075(16) -0.0156(19)
C12E 0.032(2) 0.040(3) 0.027(2) -0.0066(18) -0.0047(18) -0.015(2)
C13E 0.026(2) 0.032(2) 0.032(2) -0.0042(18) -0.0069(18) -0.0025(19)
C14E 0.030(2) 0.032(2) 0.030(2) 0.0004(17) -0.0130(18) -0.009(2)
C15E 0.026(2) 0.038(2) 0.028(2) -0.0058(18) -0.0066(17) -0.005(2)
C16E 0.023(2) 0.036(2) 0.034(2) 0.0047(18) -0.0115(18) -0.0096(19)
C17E 0.057(4) 0.096(4) 0.063(3) -0.035(3) -0.041(3) 0.016(3)
C18E 0.033(3) 0.049(3) 0.053(3) 0.001(2) -0.021(2) -0.003(2)

loop_
_atom_type_symbol
_atom_type_description
_atom_type_scat_dispersion_real
_atom_type_scat_dispersion_imag
_atom_type_scat_source
C C 0.0033 0.0016 'International Tables Vol C Tables 4.2.6.8 and 6.1.1.4'
H H 0.0000 0.0000 'International Tables Vol C Tables 4.2.6.8 and 6.1.1.4'
N N 0.0061 0.0033 'International Tables Vol C Tables 4.2.6.8 and 6.1.1.4'
Ni Ni 0.3393 1.1124 'International Tables Vol C Tables 4.2.6.8 and 6.1.1.4'
O O 0.0106 0.0060 'International Tables Vol C Tables 4.2.6.8 and 6.1.1.4'
P P 0.1023 0.0942 'International Tables Vol C Tables 4.2.6.8 and 6.1.1.4'
S S 0.1246 0.1234 'International Tables Vol C Tables 4.2.6.8 and 6.1.1.4'

loop_
_geom_angle_atom_site_label_1
_geom_angle_atom_site_label_2
_geom_angle_atom_site_label_3
_geom_angle
_geom_angle_site_symmetry_1
_geom_angle_site_symmetry_3
N1 Ni1 N1 180.0 2_557 .
N1 Ni1 S2 105.52(9) 2_557 .
N1 Ni1 S2 74.48(9) . .
N1 Ni1 S2 74.48(9) 2_557 2_557
N1 Ni1 S2 105.52(9) . 2_557
S2 Ni1 S2 180.0 . 2_557
N1 Ni1 C1 32.26(11) 2_557 2_557
N1 Ni1 C1 147.74(11) . 2_557
S2 Ni1 C1 137.74(8) . 2_557
S2 Ni1 C1 42.26(8) 2_557 2_557
N1 Ni1 C1 147.74(11) 2_557 .
N1 Ni1 C1 32.26(11) . .
S2 Ni1 C1 42.26(8) . .
S2 Ni1 C1 137.74(8) 2_557 .
C1 Ni1 C1 180.0 2_557 .
O2 P1 O1 101.71(15) . .
O2 P1 N1 105.30(15) . .
O1 P1 N1 100.49(14) . .
O2 P1 S1 114.40(11) . .
O1 P1 S1 115.19(11) . .
N1 P1 S1 117.65(12) . .
C1 S2 Ni1 77.07(12) . .
C2 O1 P1 122.7(2) . .
C5 O2 P1 125.4(3) . .
C1 N1 P1 129.9(3) . .
C1 N1 Ni1 98.4(2) . .
P1 N1 Ni1 130.44(17) . .
C1 N2 C11 124.6(3) . .
C1 N2 H2N 117.7 . .
C11 N2 H2N 117.7 . .
C14 N3 C18 119.9(3) . .
C14 N3 C17 120.1(3) . .
C18 N3 C17 117.0(3) . .
N2 C1 N1 125.5(3) . .
N2 C1 S2 124.5(3) . .
N1 C1 S2 109.9(3) . .
N2 C1 Ni1 173.6(3) . .
N1 C1 Ni1 49.36(17) . .
S2 C1 Ni1 60.67(11) . .
O1 C2 C4 105.8(3) . .
O1 C2 C3 110.6(4) . .
C4 C2 C3 113.3(5) . .
O1 C2 H2 109.0 . .
C4 C2 H2 109.0 . .
C3 C2 H2 109.0 . .
C2 C3 H3A 109.5 . .
C2 C3 H3B 109.5 . .
H3A C3 H3B 109.5 . .
C2 C3 H3C 109.5 . .
H3A C3 H3C 109.5 . .
H3B C3 H3C 109.5 . .
C2 C4 H4A 109.5 . .
C2 C4 H4B 109.5 . .
H4A C4 H4B 109.5 . .
C2 C4 H4C 109.5 . .
H4A C4 H4C 109.5 . .
H4B C4 H4C 109.5 . .
O2 C5 C7 107.2(5) . .
O2 C5 C6' 93.3(7) . .
C7 C5 C6' 91.3(8) . .
O2 C5 C6 113.9(4) . .
C7 C5 C6 113.9(6) . .
O2 C5 C7' 105.3(7) . .
C6' C5 C7' 111.1(9) . .
C6 C5 C7' 129.5(8) . .
O2 C5 H5 107.2 . .
C7 C5 H5 107.2 . .
C6' C5 H5 146.3 . .
C6 C5 H5 107.2 . .
C7' C5 H5 89.4 . .
O2 C5 H5' 115.0 . .
C7 C5 H5' 127.7 . .
C6' C5 H5' 115.0 . .
C6 C5 H5' 75.9 . .
C7' C5 H5' 115.0 . .
C5 C6 H6A 109.5 . .
C5 C6 H6B 109.5 . .
H6A C6 H6B 109.5 . .
C5 C6 H6C 109.5 . .
H6A C6 H6C 109.5 . .
H6B C6 H6C 109.5 . .
C5 C7 H7A 109.5 . .
C5 C7 H7B 109.5 . .
H7A C7 H7B 109.5 . .
C5 C7 H7C 109.5 . .
H7A C7 H7C 109.5 . .
H7B C7 H7C 109.5 . .
C5 C6' H6'1 109.5 . .
C5 C6' H6'2 109.5 . .
H6'1 C6' H6'2 109.5 . .
C5 C6' H6'3 109.5 . .
H6'1 C6' H6'3 109.5 . .
H6'2 C6' H6'3 109.5 . .
C5 C7' H7'1 109.5 . .
C5 C7' H7'2 109.5 . .
H7'1 C7' H7'2 109.5 . .
C5 C7' H7'3 109.5 . .
H7'1 C7' H7'3 109.5 . .
H7'2 C7' H7'3 109.5 . .
C16 C11 C12 119.4(3) . .
C16 C11 N2 119.6(3) . .
C12 C11 N2 120.9(3) . .
C13 C12 C11 120.5(4) . .
C13 C12 H12 119.8 . .
C11 C12 H12 119.8 . .
C12 C13 C14 121.7(3) . .
C12 C13 H13 119.1 . .
C14 C13 H13 119.1 . .
N3 C14 C13 121.7(3) . .
N3 C14 C15 121.8(3) . .
C13 C14 C15 116.5(3) . .
C16 C15 C14 121.3(4) . .
C16 C15 H15 119.3 . .
C14 C15 H15 119.3 . .
C11 C16 C15 120.5(3) . .
C11 C16 H16 119.8 . .
C15 C16 H16 119.8 . .
N3 C17 H17A 109.5 . .
N3 C17 H17B 109.5 . .
H17A C17 H17B 109.5 . .
N3 C17 H17C 109.5 . .
H17A C17 H17C 109.5 . .
H17B C17 H17C 109.5 . .
N3 C18 H18A 109.5 . .
N3 C18 H18B 109.5 . .
H18A C18 H18B 109.5 . .
N3 C18 H18C 109.5 . .
H18A C18 H18C 109.5 . .
H18B C18 H18C 109.5 . .
N1A Ni1A N1A 179.998(2) . 2_676
N1A Ni1A S2A 106.10(9) . 2_676
N1A Ni1A S2A 73.90(9) 2_676 2_676
N1A Ni1A S2A 73.90(9) . .
N1A Ni1A S2A 106.11(9) 2_676 .
S2A Ni1A S2A 180.0 2_676 .
N1A Ni1A C1A 148.18(11) . 2_676
N1A Ni1A C1A 31.82(11) 2_676 2_676
S2A Ni1A C1A 42.13(8) 2_676 2_676
S2A Ni1A C1A 137.87(8) . 2_676
N1A Ni1A C1A 31.82(11) . .
N1A Ni1A C1A 148.18(11) 2_676 .
S2A Ni1A C1A 137.87(8) 2_676 .
S2A Ni1A C1A 42.13(8) . .
C1A Ni1A C1A 179.999(1) 2_676 .
O1A P1A O2A 101.85(14) . .
O1A P1A N1A 100.97(14) . .
O2A P1A N1A 106.56(14) . .
O1A P1A S1A 114.54(11) . .
O2A P1A S1A 114.34(10) . .
N1A P1A S1A 116.74(11) . .
C1A S2A Ni1A 77.70(12) . .
C2A O1A P1A 122.4(2) . .
C5A O2A P1A 121.9(2) . .
C1A N1A P1A 130.5(2) . .
C1A N1A Ni1A 99.2(2) . .
P1A N1A Ni1A 129.87(17) . .
C1A N2A C11A 125.8(3) . .
C1A N2A H2AN 117.1 . .
C11A N2A H2AN 117.1 . .
C14A N3A C18A 119.8(3) . .
C14A N3A C17A 120.1(3) . .
C18A N3A C17A 116.8(3) . .
N2A C1A N1A 126.2(3) . .
N2A C1A S2A 124.7(3) . .
N1A C1A S2A 109.1(2) . .
N2A C1A Ni1A 174.0(3) . .
N1A C1A Ni1A 48.99(16) . .
S2A C1A Ni1A 60.17(10) . .
O1A C2A C3A 108.6(4) . .
O1A C2A C4A 106.7(3) . .
C3A C2A C4A 113.0(4) . .
O1A C2A H2A 109.5 . .
C3A C2A H2A 109.5 . .
C4A C2A H2A 109.5 . .
C2A C3A H3A1 109.5 . .
C2A C3A H3A2 109.5 . .
H3A1 C3A H3A2 109.5 . .
C2A C3A H3A3 109.5 . .
H3A1 C3A H3A3 109.5 . .
H3A2 C3A H3A3 109.5 . .
C2A C4A H4A1 109.5 . .
C2A C4A H4A2 109.5 . .
H4A1 C4A H4A2 109.5 . .
C2A C4A H4A3 109.5 . .
H4A1 C4A H4A3 109.5 . .
H4A2 C4A H4A3 109.5 . .
O2A C5A C7A 105.6(3) . .
O2A C5A C6A 111.4(3) . .
C7A C5A C6A 113.1(4) . .
O2A C5A H5A 108.9 . .
C7A C5A H5A 108.9 . .
C6A C5A H5A 108.9 . .
C5A C6A H6A1 109.5 . .
C5A C6A H6A2 109.5 . .
H6A1 C6A H6A2 109.5 . .
C5A C6A H6A3 109.5 . .
H6A1 C6A H6A3 109.5 . .
H6A2 C6A H6A3 109.5 . .
C5A C7A H7A1 109.5 . .
C5A C7A H7A2 109.5 . .
H7A1 C7A H7A2 109.5 . .
C5A C7A H7A3 109.5 . .
H7A1 C7A H7A3 109.5 . .
H7A2 C7A H7A3 109.5 . .
C16A C11A C12A 119.0(4) . .
C16A C11A N2A 120.2(4) . .
C12A C11A N2A 120.7(4) . .
C11A C12A C13A 120.7(4) . .
C11A C12A H12A 119.7 . .
C13A C12A H12A 119.7 . .
C12A C13A C14A 120.7(4) . .
C12A C13A H13A 119.6 . .
C14A C13A H13A 119.6 . .
N3A C14A C15A 121.8(4) . .
N3A C14A C13A 120.5(4) . .
C15A C14A C13A 117.6(4) . .
C16A C15A C14A 120.6(4) . .
C16A C15A H15A 119.7 . .
C14A C15A H15A 119.7 . .
C11A C16A C15A 121.3(4) . .
C11A C16A H16A 119.3 . .
C15A C16A H16A 119.3 . .
N3A C17A H17D 109.5 . .
N3A C17A H17E 109.5 . .
H17D C17A H17E 109.5 . .
N3A C17A H17F 109.5 . .
H17D C17A H17F 109.5 . .
H17E C17A H17F 109.5 . .
N3A C18A H18D 109.5 . .
N3A C18A H18E 109.5 . .
H18D C18A H18E 109.5 . .
N3A C18A H18F 109.5 . .
H18D C18A H18F 109.5 . .
H18E C18A H18F 109.5 . .
N1C Ni1B N1B 179.59(15) . .
N1C Ni1B S2C 74.30(9) . .
N1B Ni1B S2C 105.84(9) . .
N1C Ni1B S2B 105.73(9) . .
N1B Ni1B S2B 74.13(9) . .
S2C Ni1B S2B 179.48(5) . .
N1C Ni1B C1C 32.07(11) . .
N1B Ni1B C1C 148.05(12) . .
S2C Ni1B C1C 42.24(8) . .
S2B Ni1B C1C 137.80(9) . .
N1C Ni1B C1B 147.82(12) . .
N1B Ni1B C1B 32.05(11) . .
S2C Ni1B C1B 137.88(9) . .
S2B Ni1B C1B 42.09(8) . .
C1C Ni1B C1B 179.60(13) . .
O2B P1B O1B 100.95(14) . .
O2B P1B N1B 101.82(14) . .
O1B P1B N1B 106.46(14) . .
O2B P1B S1B 114.75(11) . .
O1B P1B S1B 115.09(10) . .
N1B P1B S1B 115.91(12) . .
C1B S2B Ni1B 77.68(13) . .
C2B O1B P1B 123.2(2) . .
C5B O2B P1B 123.8(2) . .
C1B N1B P1B 131.0(2) . .
C1B N1B Ni1B 99.1(2) . .
P1B N1B Ni1B 129.85(17) . .
C1B N2B C11B 125.6(3) . .
C1B N2B H2BN 117.2 . .
C11B N2B H2BN 117.2 . .
C14B N3B C18B 118.4(3) . .
C14B N3B C17B 118.7(3) . .
C18B N3B C17B 113.6(3) . .
N2B C1B N1B 126.3(3) . .
N2B C1B S2B 124.6(3) . .
N1B C1B S2B 109.1(2) . .
N2B C1B Ni1B 175.1(3) . .
N1B C1B Ni1B 48.84(16) . .
S2B C1B Ni1B 60.24(11) . .
O1B C2B C4B 106.1(3) . .
O1B C2B C3B 109.9(3) . .
C4B C2B C3B 112.7(4) . .
O1B C2B H2B 109.3 . .
C4B C2B H2B 109.3 . .
C3B C2B H2B 109.3 . .
C2B C3B H3B1 109.5 . .
C2B C3B H3B2 109.5 . .
H3B1 C3B H3B2 109.5 . .
C2B C3B H3B3 109.5 . .
H3B1 C3B H3B3 109.5 . .
H3B2 C3B H3B3 109.5 . .
C2B C4B H4B1 109.5 . .
C2B C4B H4B2 109.5 . .
H4B1 C4B H4B2 109.5 . .
C2B C4B H4B3 109.5 . .
H4B1 C4B H4B3 109.5 . .
H4B2 C4B H4B3 109.5 . .
C6B C5B C7B' 121.8(7) . .
C6B C5B O2B 111.1(6) . .
C7B' C5B O2B 116.3(5) . .
C7B' C5B C6B' 113.0(6) . .
O2B C5B C6B' 103.6(4) . .
C6B C5B C7B 113.1(7) . .
O2B C5B C7B 102.6(6) . .
C6B' C5B C7B 97.1(6) . .
C6B C5B H5B 110.0 . .
C7B' C5B H5B 83.9 . .
O2B C5B H5B 110.0 . .
C6B' C5B H5B 130.1 . .
C7B C5B H5B 110.0 . .
C6B C5B H5B' 86.9 . .
C7B' C5B H5B' 107.9 . .
O2B C5B H5B' 107.9 . .
C6B' C5B H5B' 107.9 . .
C7B C5B H5B' 134.1 . .
C5B C6B H6B1 109.5 . .
C5B C6B H6B2 109.5 . .
H6B1 C6B H6B2 109.5 . .
C5B C6B H6B3 109.5 . .
H6B1 C6B H6B3 109.5 . .
H6B2 C6B H6B3 109.5 . .
C5B C7B H7B1 109.5 . .
C5B C7B H7B2 109.5 . .
H7B1 C7B H7B2 109.5 . .
C5B C7B H7B3 109.5 . .
H7B1 C7B H7B3 109.5 . .
H7B2 C7B H7B3 109.5 . .
C5B C6B' H6B4 109.5 . .
C5B C6B' H6B5 109.5 . .
H6B4 C6B' H6B5 109.5 . .
C5B C6B' H6B6 109.5 . .
H6B4 C6B' H6B6 109.5 . .
H6B5 C6B' H6B6 109.5 . .
C5B C7B' H7B4 109.5 . .
C5B C7B' H7B5 109.5 . .
H7B4 C7B' H7B5 109.5 . .
C5B C7B' H7B6 109.5 . .
H7B4 C7B' H7B6 109.5 . .
H7B5 C7B' H7B6 109.5 . .
C16B C11B C12B 119.3(3) . .
C16B C11B N2B 121.4(3) . .
C12B C11B N2B 119.2(3) . .
C11B C12B C13B 120.1(4) . .
C11B C12B H12B 120.0 . .
C13B C12B H12B 120.0 . .
C12B C13B C14B 121.7(4) . .
C12B C13B H13B 119.2 . .
C14B C13B H13B 119.2 . .
N3B C14B C15B 121.4(3) . .
N3B C14B C13B 121.8(3) . .
C15B C14B C13B 116.7(3) . .
C16B C15B C14B 121.2(4) . .
C16B C15B H15B 119.4 . .
C14B C15B H15B 119.4 . .
C11B C16B C15B 121.0(4) . .
C11B C16B H16B 119.5 . .
C15B C16B H16B 119.5 . .
N3B C17B H17G 109.5 . .
N3B C17B H17H 109.5 . .
H17G C17B H17H 109.5 . .
N3B C17B H17I 109.5 . .
H17G C17B H17I 109.5 . .
H17H C17B H17I 109.5 . .
N3B C18B H18G 109.5 . .
N3B C18B H18H 109.5 . .
H18G C18B H18H 109.5 . .
N3B C18B H18I 109.5 . .
H18G C18B H18I 109.5 . .
H18H C18B H18I 109.5 . .
O1C P1C O2C 101.00(14) . .
O1C P1C N1C 101.12(14) . .
O2C P1C N1C 106.80(14) . .
O1C P1C S1C 114.66(11) . .
O2C P1C S1C 114.72(10) . .
N1C P1C S1C 116.59(12) . .
C1C S2C Ni1B 77.31(12) . .
C2C O1C P1C 122.2(2) . .
C1C N1C P1C 130.9(2) . .
C1C N1C Ni1B 98.8(2) . .
P1C N1C Ni1B 130.10(17) . .
C1C N2C C11C 125.3(3) . .
C1C N2C H2CN 117.3 . .
C11C N2C H2CN 117.3 . .
C14C N3C C18C 119.0(3) . .
C14C N3C C17C 119.0(3) . .
C18C N3C C17C 115.4(3) . .
N2C C1C N1C 125.9(3) . .
N2C C1C S2C 124.6(3) . .
N1C C1C S2C 109.5(2) . .
N2C C1C Ni1B 174.3(3) . .
N1C C1C Ni1B 49.09(16) . .
S2C C1C Ni1B 60.45(11) . .
O1C C2C C4C 106.1(3) . .
O1C C2C C3C 109.2(3) . .
C4C C2C C3C 112.0(4) . .
O1C C2C H2C 109.8 . .
C4C C2C H2C 109.8 . .
C3C C2C H2C 109.8 . .
C2C C3C H3C1 109.5 . .
C2C C3C H3C2 109.5 . .
H3C1 C3C H3C2 109.5 . .
C2C C3C H3C3 109.5 . .
H3C1 C3C H3C3 109.5 . .
H3C2 C3C H3C3 109.5 . .
C2C C4C H4C1 109.5 . .
C2C C4C H4C2 109.5 . .
H4C1 C4C H4C2 109.5 . .
C2C C4C H4C3 109.5 . .
H4C1 C4C H4C3 109.5 . .
H4C2 C4C H4C3 109.5 . .
C5C O2C P1C 123.6(2) . .
O2C C5C C6C 106.4(3) . .
O2C C5C C7C 110.6(3) . .
C6C C5C C7C 112.6(4) . .
O2C C5C H5C 109.0 . .
C6C C5C H5C 109.0 . .
C7C C5C H5C 109.0 . .
C5C C6C H6C1 109.5 . .
C5C C6C H6C2 109.5 . .
H6C1 C6C H6C2 109.5 . .
C5C C6C H6C3 109.5 . .
H6C1 C6C H6C3 109.5 . .
H6C2 C6C H6C3 109.5 . .
C5C C7C H7C1 109.5 . .
C5C C7C H7C2 109.5 . .
H7C1 C7C H7C2 109.5 . .
C5C C7C H7C3 109.5 . .
H7C1 C7C H7C3 109.5 . .
H7C2 C7C H7C3 109.5 . .
C12C C11C C16C 119.1(4) . .
C12C C11C N2C 119.7(4) . .
C16C C11C N2C 121.1(4) . .
C11C C12C C13C 121.2(4) . .
C11C C12C H12C 119.4 . .
C13C C12C H12C 119.4 . .
C12C C13C C14C 120.4(4) . .
C12C C13C H13C 119.8 . .
C14C C13C H13C 119.8 . .
N3C C14C C15C 121.6(4) . .
N3C C14C C13C 121.1(4) . .
C15C C14C C13C 117.2(4) . .
C16C C15C C14C 122.0(4) . .
C16C C15C H15C 119.0 . .
C14C C15C H15C 119.0 . .
C15C C16C C11C 120.0(4) . .
C15C C16C H16C 120.0 . .
C11C C16C H16C 120.0 . .
N3C C17C H17J 109.5 . .
N3C C17C H17K 109.5 . .
H17J C17C H17K 109.5 . .
N3C C17C H17L 109.5 . .
H17J C17C H17L 109.5 . .
H17K C17C H17L 109.5 . .
N3C C18C H18J 109.5 . .
N3C C18C H18K 109.5 . .
H18J C18C H18K 109.5 . .
N3C C18C H18L 109.5 . .
H18J C18C H18L 109.5 . .
H18K C18C H18L 109.5 . .
N1D Ni1C N1E 179.46(12) . .
N1D Ni1C S2E 104.72(9) . .
N1E Ni1C S2E 74.74(9) . .
N1D Ni1C S2D 74.63(9) . .
N1E Ni1C S2D 105.91(9) . .
S2E Ni1C S2D 179.15(5) . .
N1D Ni1C C1E 147.14(11) . .
N1E Ni1C C1E 32.32(11) . .
S2E Ni1C C1E 42.42(8) . .
S2D Ni1C C1E 138.23(8) . .
N1D Ni1C C1D 32.25(11) . .
N1E Ni1C C1D 148.29(12) . .
S2E Ni1C C1D 136.94(9) . .
S2D Ni1C C1D 42.40(8) . .
C1E Ni1C C1D 179.14(12) . .
O2D P1D O1D 101.02(14) . .
O2D P1D N1D 100.78(14) . .
O1D P1D N1D 106.68(15) . .
O2D P1D S1D 114.98(11) . .
O1D P1D S1D 114.51(12) . .
N1D P1D S1D 116.88(12) . .
C1D S2D Ni1C 76.94(13) . .
C2D' O1D C2D 50.1(5) . .
C2D' O1D P1D 121.2(4) . .
C2D O1D P1D 124.4(3) . .
C5D O2D P1D 122.9(2) . .
C1D N1D P1D 129.4(3) . .
C1D N1D Ni1C 98.7(2) . .
P1D N1D Ni1C 131.30(17) . .
C1D N2D C11D 124.1(3) . .
C1D N2D H2DN 117.9 . .
C11D N2D H2DN 117.9 . .
C14D N3D C18D 120.2(3) . .
C14D N3D C17D 118.8(3) . .
C18D N3D C17D 116.7(3) . .
N2D C1D N1D 125.8(3) . .
N2D C1D S2D 124.5(3) . .
N1D C1D S2D 109.7(3) . .
N2D C1D Ni1C 174.1(3) . .
N1D C1D Ni1C 49.05(17) . .
S2D C1D Ni1C 60.66(11) . .
C4D C2D C3D 113.5(6) . .
C4D C2D O1D 110.0(5) . .
C3D C2D O1D 106.8(5) . .
C4D C2D H2D 108.8 . .
C3D C2D H2D 108.8 . .
O1D C2D H2D 108.8 . .
C2D C3D H3D1 109.5 . .
C2D C3D H3D2 109.5 . .
H3D1 C3D H3D2 109.5 . .
C2D C3D H3D3 109.5 . .
H3D1 C3D H3D3 109.5 . .
H3D2 C3D H3D3 109.5 . .
C2D C4D H4D1 109.5 . .
C2D C4D H4D2 109.5 . .
H4D1 C4D H4D2 109.5 . .
C2D C4D H4D3 109.5 . .
H4D1 C4D H4D3 109.5 . .
H4D2 C4D H4D3 109.5 . .
O1D C2D' C3D' 102.7(8) . .
O1D C2D' C4D' 108.1(9) . .
C3D' C2D' C4D' 113.9(10) . .
O1D C2D' H2D' 110.6 . .
C3D' C2D' H2D' 110.6 . .
C4D' C2D' H2D' 110.6 . .
C2D' C3D' H3D4 109.5 . .
C2D' C3D' H3D5 109.5 . .
H3D4 C3D' H3D5 109.5 . .
C2D' C3D' H3D6 109.5 . .
H3D4 C3D' H3D6 109.5 . .
H3D5 C3D' H3D6 109.5 . .
C2D' C4D' H4D4 109.5 . .
C2D' C4D' H4D5 109.5 . .
H4D4 C4D' H4D5 109.5 . .
C2D' C4D' H4D6 109.5 . .
H4D4 C4D' H4D6 109.5 . .
H4D5 C4D' H4D6 109.5 . .
O2D C5D C7D 106.6(3) . .
O2D C5D C6D 109.1(4) . .
C7D C5D C6D 113.5(4) . .
O2D C5D H5D 109.2 . .
C7D C5D H5D 109.2 . .
C6D C5D H5D 109.2 . .
C5D C6D H6D1 109.5 . .
C5D C6D H6D2 109.5 . .
H6D1 C6D H6D2 109.5 . .
C5D C6D H6D3 109.5 . .
H6D1 C6D H6D3 109.5 . .
H6D2 C6D H6D3 109.5 . .
C5D C7D H7D1 109.5 . .
C5D C7D H7D2 109.5 . .
H7D1 C7D H7D2 109.5 . .
C5D C7D H7D3 109.5 . .
H7D1 C7D H7D3 109.5 . .
H7D2 C7D H7D3 109.5 . .
C16D C11D C12D 119.6(3) . .
C16D C11D N2D 120.0(3) . .
C12D C11D N2D 120.3(3) . .
C11D C12D C13D 120.6(4) . .
C11D C12D H12D 119.7 . .
C13D C12D H12D 119.7 . .
C12D C13D C14D 121.1(4) . .
C12D C13D H13D 119.5 . .
C14D C13D H13D 119.5 . .
N3D C14D C15D 122.0(4) . .
N3D C14D C13D 121.1(3) . .
C15D C14D C13D 116.9(3) . .
C16D C15D C14D 121.1(4) . .
C16D C15D H15D 119.5 . .
C14D C15D H15D 119.5 . .
C11D C16D C15D 120.7(4) . .
C11D C16D H16D 119.7 . .
C15D C16D H16D 119.7 . .
N3D C17D H17M 109.5 . .
N3D C17D H17N 109.5 . .
H17M C17D H17N 109.5 . .
N3D C17D H17O 109.5 . .
H17M C17D H17O 109.5 . .
H17N C17D H17O 109.5 . .
N3D C18D H18M 109.5 . .
N3D C18D H18N 109.5 . .
H18M C18D H18N 109.5 . .
N3D C18D H18O 109.5 . .
H18M C18D H18O 109.5 . .
H18N C18D H18O 109.5 . .
O2E P1E O1E 99.93(14) . .
O2E P1E N1E 102.04(14) . .
O1E P1E N1E 106.49(15) . .
O2E P1E S1E 114.47(11) . .
O1E P1E S1E 115.74(12) . .
N1E P1E S1E 116.11(12) . .
C1E S2E Ni1C 77.13(12) . .
C2E O1E P1E 125.7(2) . .
C5E O2E P1E 122.8(2) . .
C1E N1E P1E 130.3(3) . .
C1E N1E Ni1C 98.1(2) . .
P1E N1E Ni1C 131.17(17) . .
C1E N2E C11E 123.8(3) . .
C1E N2E H2EN 118.1 . .
C11E N2E H2EN 118.1 . .
C14E N3E C17E 120.2(3) . .
C14E N3E C18E 120.6(3) . .
C17E N3E C18E 117.4(3) . .
N2E C1E N1E 126.2(3) . .
N2E C1E S2E 123.8(3) . .
N1E C1E S2E 110.0(3) . .
N2E C1E Ni1C 174.9(3) . .
N1E C1E Ni1C 49.61(17) . .
S2E C1E Ni1C 60.45(11) . .
O1E C2E C3E 111.5(4) . .
O1E C2E C4E 105.6(3) . .
C3E C2E C4E 113.2(4) . .
O1E C2E H2E 108.8 . .
C3E C2E H2E 108.8 . .
C4E C2E H2E 108.8 . .
C2E C3E H3E1 109.5 . .
C2E C3E H3E2 109.5 . .
H3E1 C3E H3E2 109.5 . .
C2E C3E H3E3 109.5 . .
H3E1 C3E H3E3 109.5 . .
H3E2 C3E H3E3 109.5 . .
C2E C4E H4E1 109.5 . .
C2E C4E H4E2 109.5 . .
H4E1 C4E H4E2 109.5 . .
C2E C4E H4E3 109.5 . .
H4E1 C4E H4E3 109.5 . .
H4E2 C4E H4E3 109.5 . .
O2E C5E C6E 105.6(3) . .
O2E C5E C7E 110.2(3) . .
C6E C5E C7E 112.8(4) . .
O2E C5E H5E 109.4 . .
C6E C5E H5E 109.4 . .
C7E C5E H5E 109.4 . .
C5E C6E H6E1 109.5 . .
C5E C6E H6E2 109.5 . .
H6E1 C6E H6E2 109.5 . .
C5E C6E H6E3 109.5 . .
H6E1 C6E H6E3 109.5 . .
H6E2 C6E H6E3 109.5 . .
C5E C7E H7E1 109.5 . .
C5E C7E H7E2 109.5 . .
H7E1 C7E H7E2 109.5 . .
C5E C7E H7E3 109.5 . .
H7E1 C7E H7E3 109.5 . .
H7E2 C7E H7E3 109.5 . .
C16E C11E C12E 119.2(3) . .
C16E C11E N2E 120.8(3) . .
C12E C11E N2E 120.0(3) . .
C11E C12E C13E 120.6(3) . .
C11E C12E H12E 119.7 . .
C13E C12E H12E 119.7 . .
C12E C13E C14E 120.9(4) . .
C12E C13E H13E 119.5 . .
C14E C13E H13E 119.5 . .
N3E C14E C15E 121.6(3) . .
N3E C14E C13E 121.0(4) . .
C15E C14E C13E 117.4(3) . .
C16E C15E C14E 120.9(3) . .
C16E C15E H15E 119.6 . .
C14E C15E H15E 119.6 . .
C15E C16E C11E 121.1(4) . .
C15E C16E H16E 119.5 . .
C11E C16E H16E 119.5 . .
N3E C17E H17P 109.5 . .
N3E C17E H17Q 109.5 . .
H17P C17E H17Q 109.5 . .
N3E C17E H17R 109.5 . .
H17P C17E H17R 109.5 . .
H17Q C17E H17R 109.5 . .
N3E C18E H18P 109.5 . .
N3E C18E H18Q 109.5 . .
H18P C18E H18Q 109.5 . .
N3E C18E H18R 109.5 . .
H18P C18E H18R 109.5 . .
H18Q C18E H18R 109.5 . .

loop_
_geom_bond_atom_site_label_1
_geom_bond_atom_site_label_2
_geom_bond_distance
_geom_bond_site_symmetry_2
Ni1 N1 1.902(3) 2_557
Ni1 N1 1.902(3) .
Ni1 S2 2.2176(9) .
Ni1 S2 2.2176(9) 2_557
Ni1 C1 2.479(4) 2_557
Ni1 C1 2.479(4) .
P1 O2 1.553(3) .
P1 O1 1.575(3) .
P1 N1 1.648(3) .
P1 S1 1.9315(14) .
S2 C1 1.711(4) .
O1 C2 1.461(4) .
O2 C5 1.466(5) .
N1 C1 1.338(4) .
N2 C1 1.323(4) .
N2 C11 1.433(4) .
N2 H2N 0.8800 .
N3 C14 1.369(4) .
N3 C18 1.436(5) .
N3 C17 1.440(5) .
C2 C4 1.487(6) .
C2 C3 1.507(6) .
C2 H2 1.0000 .
C3 H3A 0.9800 .
C3 H3B 0.9800 .
C3 H3C 0.9800 .
C4 H4A 0.9800 .
C4 H4B 0.9800 .
C4 H4C 0.9800 .
C5 C7 1.496(8) .
C5 C6' 1.498(11) .
C5 C6 1.500(7) .
C5 C7' 1.517(11) .
C5 H5 1.0000 .
C5 H5' 1.0000 .
C6 H6A 0.9800 .
C6 H6B 0.9800 .
C6 H6C 0.9800 .
C7 H7A 0.9800 .
C7 H7B 0.9800 .
C7 H7C 0.9800 .
C6' H6'1 0.9800 .
C6' H6'2 0.9800 .
C6' H6'3 0.9800 .
C7' H7'1 0.9800 .
C7' H7'2 0.9800 .
C7' H7'3 0.9800 .
C11 C16 1.372(5) .
C11 C12 1.385(5) .
C12 C13 1.370(5) .
C12 H12 0.9500 .
C13 C14 1.403(5) .
C13 H13 0.9500 .
C14 C15 1.408(5) .
C15 C16 1.382(5) .
C15 H15 0.9500 .
C16 H16 0.9500 .
C17 H17A 0.9800 .
C17 H17B 0.9800 .
C17 H17C 0.9800 .
C18 H18A 0.9800 .
C18 H18B 0.9800 .
C18 H18C 0.9800 .
Ni1A N1A 1.913(3) .
Ni1A N1A 1.913(3) 2_676
Ni1A S2A 2.2213(10) 2_676
Ni1A S2A 2.2214(9) .
Ni1A C1A 2.502(3) 2_676
Ni1A C1A 2.502(3) .
P1A O1A 1.565(3) .
P1A O2A 1.578(3) .
P1A N1A 1.646(3) .
P1A S1A 1.9304(13) .
S2A C1A 1.718(3) .
O1A C2A 1.464(4) .
O2A C5A 1.468(4) .
N1A C1A 1.336(4) .
N2A C1A 1.318(4) .
N2A C11A 1.420(5) .
N2A H2AN 0.8800 .
N3A C14A 1.379(5) .
N3A C18A 1.444(5) .
N3A C17A 1.451(5) .
C2A C3A 1.478(6) .
C2A C4A 1.486(6) .
C2A H2A 1.0000 .
C3A H3A1 0.9800 .
C3A H3A2 0.9800 .
C3A H3A3 0.9800 .
C4A H4A1 0.9800 .
C4A H4A2 0.9800 .
C4A H4A3 0.9800 .
C5A C7A 1.498(6) .
C5A C6A 1.498(6) .
C5A H5A 1.0000 .
C6A H6A1 0.9800 .
C6A H6A2 0.9800 .
C6A H6A3 0.9800 .
C7A H7A1 0.9800 .
C7A H7A2 0.9800 .
C7A H7A3 0.9800 .
C11A C16A 1.369(5) .
C11A C12A 1.376(5) .
C12A C13A 1.385(5) .
C12A H12A 0.9500 .
C13A C14A 1.397(5) .
C13A H13A 0.9500 .
C14A C15A 1.397(5) .
C15A C16A 1.378(5) .
C15A H15A 0.9500 .
C16A H16A 0.9500 .
C17A H17D 0.9800 .
C17A H17E 0.9800 .
C17A H17F 0.9800 .
C18A H18D 0.9800 .
C18A H18E 0.9800 .
C18A H18F 0.9800 .
Ni1B N1C 1.902(3) .
Ni1B N1B 1.905(3) .
Ni1B S2C 2.2180(11) .
Ni1B S2B 2.2198(10) .
Ni1B C1C 2.487(3) .
Ni1B C1B 2.498(4) .
P1B O2B 1.564(3) .
P1B O1B 1.570(3) .
P1B N1B 1.644(3) .
P1B S1B 1.9333(13) .
S2B C1B 1.714(3) .
O1B C2B 1.462(4) .
O2B C5B 1.459(4) .
N1B C1B 1.343(4) .
N2B C1B 1.320(4) .
N2B C11B 1.432(4) .
N2B H2BN 0.8800 .
N3B C14B 1.390(5) .
N3B C18B 1.453(5) .
N3B C17B 1.454(5) .
C2B C4B 1.487(5) .
C2B C3B 1.504(6) .
C2B H2B 1.0000 .
C3B H3B1 0.9800 .
C3B H3B2 0.9800 .
C3B H3B3 0.9800 .
C4B H4B1 0.9800 .
C4B H4B2 0.9800 .
C4B H4B3 0.9800 .
C5B C6B 1.415(9) .
C5B C7B' 1.434(8) .
C5B C6B' 1.546(8) .
C5B C7B 1.584(10) .
C5B H5B 1.0000 .
C5B H5B' 1.0000 .
C6B H6B1 0.9800 .
C6B H6B2 0.9800 .
C6B H6B3 0.9800 .
C7B H7B1 0.9800 .
C7B H7B2 0.9800 .
C7B H7B3 0.9800 .
C6B' H6B4 0.9800 .
C6B' H6B5 0.9800 .
C6B' H6B6 0.9800 .
C7B' H7B4 0.9800 .
C7B' H7B5 0.9800 .
C7B' H7B6 0.9800 .
C11B C16B 1.371(5) .
C11B C12B 1.373(5) .
C12B C13B 1.381(5) .
C12B H12B 0.9500 .
C13B C14B 1.396(5) .
C13B H13B 0.9500 .
C14B C15B 1.396(5) .
C15B C16B 1.372(5) .
C15B H15B 0.9500 .
C16B H16B 0.9500 .
C17B H17G 0.9800 .
C17B H17H 0.9800 .
C17B H17I 0.9800 .
C18B H18G 0.9800 .
C18B H18H 0.9800 .
C18B H18I 0.9800 .
P1C O1C 1.567(3) .
P1C O2C 1.571(3) .
P1C N1C 1.642(3) .
P1C S1C 1.9309(13) .
S2C C1C 1.714(3) .
O1C C2C 1.459(4) .
N1C C1C 1.337(4) .
N2C C1C 1.324(4) .
N2C C11C 1.432(5) .
N2C H2CN 0.8800 .
N3C C14C 1.382(5) .
N3C C18C 1.450(5) .
N3C C17C 1.456(5) .
C2C C4C 1.492(6) .
C2C C3C 1.501(6) .
C2C H2C 1.0000 .
C3C H3C1 0.9800 .
C3C H3C2 0.9800 .
C3C H3C3 0.9800 .
C4C H4C1 0.9800 .
C4C H4C2 0.9800 .
C4C H4C3 0.9800 .
O2C C5C 1.448(4) .
C5C C6C 1.492(5) .
C5C C7C 1.500(5) .
C5C H5C 1.0000 .
C6C H6C1 0.9800 .
C6C H6C2 0.9800 .
C6C H6C3 0.9800 .
C7C H7C1 0.9800 .
C7C H7C2 0.9800 .
C7C H7C3 0.9800 .
C11C C12C 1.376(5) .
C11C C16C 1.378(5) .
C12C C13C 1.380(5) .
C12C H12C 0.9500 .
C13C C14C 1.400(5) .
C13C H13C 0.9500 .
C14C C15C 1.392(5) .
C15C C16C 1.375(5) .
C15C H15C 0.9500 .
C16C H16C 0.9500 .
C17C H17J 0.9800 .
C17C H17K 0.9800 .
C17C H17L 0.9800 .
C18C H18J 0.9800 .
C18C H18K 0.9800 .
C18C H18L 0.9800 .
Ni1C N1D 1.893(3) .
Ni1C N1E 1.904(3) .
Ni1C S2E 2.2083(10) .
Ni1C S2D 2.2176(10) .
Ni1C C1E 2.475(4) .
Ni1C C1D 2.478(4) .
P1D O2D 1.566(3) .
P1D O1D 1.573(3) .
P1D N1D 1.649(3) .
P1D S1D 1.9302(14) .
S2D C1D 1.715(4) .
O1D C2D' 1.476(10) .
O1D C2D 1.493(6) .
O2D C5D 1.461(4) .
N1D C1D 1.338(4) .
N2D C1D 1.314(4) .
N2D C11D 1.430(4) .
N2D H2DN 0.8800 .
N3D C14D 1.370(5) .
N3D C18D 1.438(5) .
N3D C17D 1.450(5) .
C2D C4D 1.491(8) .
C2D C3D 1.491(8) .
C2D H2D 1.0000 .
C3D H3D1 0.9800 .
C3D H3D2 0.9800 .
C3D H3D3 0.9800 .
C4D H4D1 0.9800 .
C4D H4D2 0.9800 .
C4D H4D3 0.9800 .
C2D' C3D' 1.481(11) .
C2D' C4D' 1.514(12) .
C2D' H2D' 1.0000 .
C3D' H3D4 0.9800 .
C3D' H3D5 0.9800 .
C3D' H3D6 0.9800 .
C4D' H4D4 0.9800 .
C4D' H4D5 0.9800 .
C4D' H4D6 0.9800 .
C5D C7D 1.473(6) .
C5D C6D 1.513(6) .
C5D H5D 1.0000 .
C6D H6D1 0.9800 .
C6D H6D2 0.9800 .
C6D H6D3 0.9800 .
C7D H7D1 0.9800 .
C7D H7D2 0.9800 .
C7D H7D3 0.9800 .
C11D C16D 1.367(5) .
C11D C12D 1.373(5) .
C12D C13D 1.375(5) .
C12D H12D 0.9500 .
C13D C14D 1.406(5) .
C13D H13D 0.9500 .
C14D C15D 1.398(5) .
C15D C16D 1.380(5) .
C15D H15D 0.9500 .
C16D H16D 0.9500 .
C17D H17M 0.9800 .
C17D H17N 0.9800 .
C17D H17O 0.9800 .
C18D H18M 0.9800 .
C18D H18N 0.9800 .
C18D H18O 0.9800 .
P1E O2E 1.566(3) .
P1E O1E 1.575(3) .
P1E N1E 1.646(3) .
P1E S1E 1.9299(14) .
S2E C1E 1.713(4) .
O1E C2E 1.450(4) .
O2E C5E 1.470(4) .
N1E C1E 1.336(4) .
N2E C1E 1.315(4) .
N2E C11E 1.432(4) .
N2E H2EN 0.8800 .
N3E C14E 1.374(5) .
N3E C17E 1.425(5) .
N3E C18E 1.436(5) .
C2E C3E 1.476(6) .
C2E C4E 1.494(6) .
C2E H2E 1.0000 .
C3E H3E1 0.9800 .
C3E H3E2 0.9800 .
C3E H3E3 0.9800 .
C4E H4E1 0.9800 .
C4E H4E2 0.9800 .
C4E H4E3 0.9800 .
C5E C6E 1.487(6) .
C5E C7E 1.497(6) .
C5E H5E 1.0000 .
C6E H6E1 0.9800 .
C6E H6E2 0.9800 .
C6E H6E3 0.9800 .
C7E H7E1 0.9800 .
C7E H7E2 0.9800 .
C7E H7E3 0.9800 .
C11E C16E 1.377(5) .
C11E C12E 1.379(5) .
C12E C13E 1.382(5) .
C12E H12E 0.9500 .
C13E C14E 1.404(5) .
C13E H13E 0.9500 .
C14E C15E 1.403(5) .
C15E C16E 1.374(5) .
C15E H15E 0.9500 .
C16E H16E 0.9500 .
C17E H17P 0.9800 .
C17E H17Q 0.9800 .
C17E H17R 0.9800 .
C18E H18P 0.9800 .
C18E H18Q 0.9800 .
C18E H18R 0.9800 .

loop_
_geom_hbond_atom_site_label_D
_geom_hbond_atom_site_label_H
_geom_hbond_atom_site_label_A
_geom_hbond_distance_DH
_geom_hbond_distance_HA
_geom_hbond_distance_DA
_geom_hbond_angle_DHA
N2 H2N S1 0.88 2.41 3.173(3) 145.7
N2A H2AN S1A 0.88 2.39 3.159(3) 145.9
N2B H2BN S1B 0.88 2.38 3.147(3) 145.7
N2C H2CN S1C 0.88 2.39 3.156(3) 145.5
N2D H2DN S1D 0.88 2.36 3.131(3) 145.7
N2E H2EN S1E 0.88 2.36 3.126(3) 145.2

loop_
_geom_torsion_atom_site_label_1
_geom_torsion_atom_site_label_2
_geom_torsion_atom_site_label_3
_geom_torsion_atom_site_label_4
_geom_torsion
_geom_torsion_site_symmetry_1
N1 Ni1 S2 C1 178.00(16) 2_557
N1 Ni1 S2 C1 -1.99(16) .
C1 Ni1 S2 C1 180.0 2_557
O2 P1 O1 C2 78.7(3) .
N1 P1 O1 C2 -173.1(3) .
S1 P1 O1 C2 -45.6(3) .
O1 P1 O2 C5 -147.9(3) .
N1 P1 O2 C5 107.6(3) .
S1 P1 O2 C5 -23.1(3) .
O2 P1 N1 C1 -146.9(3) .
O1 P1 N1 C1 107.7(3) .
S1 P1 N1 C1 -18.1(4) .
O2 P1 N1 Ni1 49.0(3) .
O1 P1 N1 Ni1 -56.3(2) .
S1 P1 N1 Ni1 177.83(16) .
S2 Ni1 N1 C1 2.5(2) .
S2 Ni1 N1 C1 -177.5(2) 2_557
C1 Ni1 N1 C1 180.0 2_557
S2 Ni1 N1 P1 170.2(2) .
S2 Ni1 N1 P1 -9.8(2) 2_557
C1 Ni1 N1 P1 -12.3(4) 2_557
C1 Ni1 N1 P1 167.7(4) .
C11 N2 C1 N1 178.3(3) .
C11 N2 C1 S2 -3.4(5) .
P1 N1 C1 N2 7.4(6) .
Ni1 N1 C1 N2 175.2(3) .
P1 N1 C1 S2 -171.1(2) .
Ni1 N1 C1 S2 -3.3(3) .
P1 N1 C1 Ni1 -167.8(4) .
Ni1 S2 C1 N2 -175.6(3) .
Ni1 S2 C1 N1 2.9(2) .
S2 Ni1 C1 N1 -176.4(3) .
S2 Ni1 C1 N1 3.6(3) 2_557
N1 Ni1 C1 S2 -3.6(3) 2_557
N1 Ni1 C1 S2 176.4(3) .
S2 Ni1 C1 S2 180.0 2_557
P1 O1 C2 C4 156.4(4) .
P1 O1 C2 C3 -80.5(5) .
P1 O2 C5 C7 167.8(5) .
P1 O2 C5 C6' -99.8(8) .
P1 O2 C5 C6 -65.3(6) .
P1 O2 C5 C7' 147.3(8) .
C1 N2 C11 C16 117.5(4) .
C1 N2 C11 C12 -63.7(5) .
C16 C11 C12 C13 0.9(5) .
N2 C11 C12 C13 -177.9(3) .
C11 C12 C13 C14 0.2(6) .
C18 N3 C14 C13 -6.6(6) .
C17 N3 C14 C13 -166.4(4) .
C18 N3 C14 C15 174.3(4) .
C17 N3 C14 C15 14.5(6) .
C12 C13 C14 N3 -179.8(4) .
C12 C13 C14 C15 -0.6(6) .
N3 C14 C15 C16 179.1(4) .
C13 C14 C15 C16 -0.1(6) .
C12 C11 C16 C15 -1.6(5) .
N2 C11 C16 C15 177.3(3) .
C14 C15 C16 C11 1.2(6) .
N1A Ni1A S2A C1A 2.22(16) .
N1A Ni1A S2A C1A -177.78(16) 2_676
C1A Ni1A S2A C1A 180.001(1) 2_676
O2A P1A O1A C2A 66.9(3) .
N1A P1A O1A C2A 176.7(3) .
S1A P1A O1A C2A -57.0(3) .
O1A P1A O2A C5A 152.3(2) .
N1A P1A O2A C5A 46.9(3) .
S1A P1A O2A C5A -83.6(3) .
O1A P1A N1A C1A 138.0(3) .
O2A P1A N1A C1A -115.9(3) .
S1A P1A N1A C1A 13.2(4) .
O1A P1A N1A Ni1A -51.7(2) .
O2A P1A N1A Ni1A 54.3(2) .
S1A P1A N1A Ni1A -176.51(16) .
S2A Ni1A N1A C1A 177.2(2) 2_676
S2A Ni1A N1A C1A -2.8(2) .
C1A Ni1A N1A C1A 179.998(2) 2_676
S2A Ni1A N1A P1A 4.6(2) 2_676
S2A Ni1A N1A P1A -175.4(2) .
C1A Ni1A N1A P1A 7.5(4) 2_676
C1A Ni1A N1A P1A -172.5(4) .
C11A N2A C1A N1A 178.5(4) .
C11A N2A C1A S2A -0.4(6) .
P1A N1A C1A N2A -2.8(6) .
Ni1A N1A C1A N2A -175.3(3) .
P1A N1A C1A S2A 176.2(2) .
Ni1A N1A C1A S2A 3.7(3) .
P1A N1A C1A Ni1A 172.5(4) .
Ni1A S2A C1A N2A 175.8(3) .
Ni1A S2A C1A N1A -3.2(2) .
N1A Ni1A C1A N1A 179.998(3) 2_676
S2A Ni1A C1A N1A -4.0(3) 2_676
S2A Ni1A C1A N1A 176.0(3) .
N1A Ni1A C1A S2A -176.0(3) .
N1A Ni1A C1A S2A 4.0(3) 2_676
S2A Ni1A C1A S2A 180.000(2) 2_676
P1A O1A C2A C3A 106.0(4) .
P1A O1A C2A C4A -131.9(3) .
P1A O2A C5A C7A -154.1(3) .
P1A O2A C5A C6A 82.8(4) .
C1A N2A C11A C16A -113.4(4) .
C1A N2A C11A C12A 69.9(5) .
C16A C11A C12A C13A 0.4(6) .
N2A C11A C12A C13A 177.1(3) .
C11A C12A C13A C14A 0.2(6) .
C18A N3A C14A C15A -171.4(4) .
C17A N3A C14A C15A -12.5(6) .
C18A N3A C14A C13A 9.1(6) .
C17A N3A C14A C13A 168.1(4) .
C12A C13A C14A N3A 179.3(4) .
C12A C13A C14A C15A -0.2(6) .
N3A C14A C15A C16A -179.8(4) .
C13A C14A C15A C16A -0.3(6) .
C12A C11A C16A C15A -0.9(6) .
N2A C11A C16A C15A -177.6(4) .
C14A C15A C16A C11A 0.9(6) .
N1C Ni1B S2B C1B -179.73(15) .
N1B Ni1B S2B C1B 0.68(16) .
C1C Ni1B S2B C1B 179.43(18) .
O2B P1B O1B C2B 161.2(2) .
N1B P1B O1B C2B 55.3(3) .
S1B P1B O1B C2B -74.6(3) .
O1B P1B O2B C5B 77.9(3) .
N1B P1B O2B C5B -172.5(3) .
S1B P1B O2B C5B -46.5(3) .
O2B P1B N1B C1B 135.9(3) .
O1B P1B N1B C1B -118.8(3) .
S1B P1B N1B C1B 10.7(4) .
O2B P1B N1B Ni1B -48.1(2) .
O1B P1B N1B Ni1B 57.2(2) .
S1B P1B N1B Ni1B -173.35(16) .
S2C Ni1B N1B C1B 178.6(2) .
S2B Ni1B N1B C1B -0.9(2) .
C1C Ni1B N1B C1B -179.3(2) .
S2C Ni1B N1B P1B 1.7(2) .
S2B Ni1B N1B P1B -177.8(2) .
C1C Ni1B N1B P1B 3.8(4) .
C1B Ni1B N1B P1B -176.9(4) .
C11B N2B C1B N1B 178.3(4) .
C11B N2B C1B S2B -2.3(5) .
P1B N1B C1B N2B -2.6(6) .
Ni1B N1B C1B N2B -179.4(3) .
P1B N1B C1B S2B 178.0(2) .
Ni1B N1B C1B S2B 1.1(3) .
P1B N1B C1B Ni1B 176.9(4) .
Ni1B S2B C1B N2B 179.6(3) .
Ni1B S2B C1B N1B -1.0(2) .
N1C Ni1B C1B N1B 179.3(2) .
S2C Ni1B C1B N1B -2.0(3) .
S2B Ni1B C1B N1B 178.8(3) .
N1C Ni1B C1B S2B 0.5(3) .
N1B Ni1B C1B S2B -178.8(3) .
S2C Ni1B C1B S2B 179.23(7) .
P1B O1B C2B C4B -147.6(3) .
P1B O1B C2B C3B 90.2(4) .
P1B O2B C5B C6B 149.6(8) .
P1B O2B C5B C7B' -65.3(7) .
P1B O2B C5B C6B' 170.1(5) .
P1B O2B C5B C7B -89.3(7) .
C1B N2B C11B C16B -64.0(5) .
C1B N2B C11B C12B 120.0(4) .
C16B C11B C12B C13B 0.1(5) .
N2B C11B C12B C13B 176.2(3) .
C11B C12B C13B C14B 0.9(6) .
C18B N3B C14B C15B -30.3(5) .
C17B N3B C14B C15B -174.6(3) .
C18B N3B C14B C13B 150.6(4) .
C17B N3B C14B C13B 6.2(5) .
C12B C13B C14B N3B 177.7(4) .
C12B C13B C14B C15B -1.5(5) .
N3B C14B C15B C16B -178.0(3) .
C13B C14B C15B C16B 1.2(5) .
C12B C11B C16B C15B -0.4(5) .
N2B C11B C16B C15B -176.4(3) .
C14B C15B C16B C11B -0.3(6) .
N1C Ni1B S2C C1C -1.26(16) .
N1B Ni1B S2C C1C 178.34(15) .
C1B Ni1B S2C C1C 179.44(18) .
O2C P1C O1C C2C -66.8(3) .
N1C P1C O1C C2C -176.5(3) .
S1C P1C O1C C2C 57.1(3) .
O1C P1C N1C C1C -136.9(3) .
O2C P1C N1C C1C 117.8(3) .
S1C P1C N1C C1C -11.9(4) .
O1C P1C N1C Ni1B 49.4(2) .
O2C P1C N1C Ni1B -55.9(2) .
S1C P1C N1C Ni1B 174.38(16) .
S2C Ni1B N1C C1C 1.6(2) .
S2B Ni1B N1C C1C -178.9(2) .
C1B Ni1B N1C C1C -179.3(2) .
S2C Ni1B N1C P1C 176.8(2) .
S2B Ni1B N1C P1C -3.8(2) .
C1C Ni1B N1C P1C 175.2(4) .
C1B Ni1B N1C P1C -4.1(4) .
C11C N2C C1C N1C -178.2(4) .
C11C N2C C1C S2C 0.3(6) .
P1C N1C C1C N2C 1.5(6) .
Ni1B N1C C1C N2C 176.6(3) .
P1C N1C C1C S2C -177.2(2) .
Ni1B N1C C1C S2C -2.1(3) .
P1C N1C C1C Ni1B -175.1(4) .
Ni1B S2C C1C N2C -176.9(3) .
Ni1B S2C C1C N1C 1.8(2) .
N1B Ni1B C1C N1C 179.3(2) .
S2C Ni1B C1C N1C -177.7(3) .
S2B Ni1B C1C N1C 1.5(3) .
N1C Ni1B C1C S2C 177.7(3) .
N1B Ni1B C1C S2C -3.0(3) .
S2B Ni1B C1C S2C 179.23(7) .
P1C O1C C2C C4C -144.3(3) .
P1C O1C C2C C3C 94.8(4) .
O1C P1C O2C C5C -159.2(3) .
N1C P1C O2C C5C -53.9(3) .
S1C P1C O2C C5C 77.0(3) .
P1C O2C C5C C6C 147.5(3) .
P1C O2C C5C C7C -89.9(4) .
C1C N2C C11C C12C 116.1(4) .
C1C N2C C11C C16C -65.0(5) .
C16C C11C C12C C13C -1.2(6) .
N2C C11C C12C C13C 177.8(3) .
C11C C12C C13C C14C 1.1(6) .
C18C N3C C14C C15C -167.8(4) .
C17C N3C C14C C15C -17.8(6) .
C18C N3C C14C C13C 14.7(6) .
C17C N3C C14C C13C 164.7(4) .
C12C C13C C14C N3C 177.5(4) .
C12C C13C C14C C15C -0.1(6) .
N3C C14C C15C C16C -178.3(4) .
C13C C14C C15C C16C -0.8(6) .
C14C C15C C16C C11C 0.7(6) .
C12C C11C C16C C15C 0.3(6) .
N2C C11C C16C C15C -178.6(3) .
N1D Ni1C S2D C1D -1.21(16) .
N1E Ni1C S2D C1D 178.77(16) .
C1E Ni1C S2D C1D 179.12(18) .
O2D P1D O1D C2D' 155.7(5) .
N1D P1D O1D C2D' -99.4(5) .
S1D P1D O1D C2D' 31.5(5) .
O2D P1D O1D C2D -143.9(3) .
N1D P1D O1D C2D -39.0(4) .
S1D P1D O1D C2D 92.0(3) .
O1D P1D O2D C5D -72.6(3) .
N1D P1D O2D C5D 177.8(3) .
S1D P1D O2D C5D 51.2(3) .
O2D P1D N1D C1D -141.6(3) .
O1D P1D N1D C1D 113.3(3) .
S1D P1D N1D C1D -16.3(4) .
O2D P1D N1D Ni1C 49.1(3) .
O1D P1D N1D Ni1C -56.0(3) .
S1D P1D N1D Ni1C 174.43(16) .
S2E Ni1C N1D C1D -177.9(2) .
S2D Ni1C N1D C1D 1.5(2) .
C1E Ni1C N1D C1D -178.9(2) .
S2E Ni1C N1D P1D -6.2(2) .
S2D Ni1C N1D P1D 173.2(2) .
C1E Ni1C N1D P1D -7.2(4) .
C1D Ni1C N1D P1D 171.7(4) .
C11D N2D C1D N1D -179.9(3) .
C11D N2D C1D S2D -1.7(6) .
P1D N1D C1D N2D 4.5(6) .
Ni1C N1D C1D N2D 176.4(3) .
P1D N1D C1D S2D -173.9(2) .
Ni1C N1D C1D S2D -2.0(3) .
P1D N1D C1D Ni1C -171.9(4) .
Ni1C S2D C1D N2D -176.7(4) .
Ni1C S2D C1D N1D 1.8(2) .
N1E Ni1C C1D N1D 179.9(2) .
S2E Ni1C C1D N1D 3.0(3) .
S2D Ni1C C1D N1D -177.8(3) .
N1D Ni1C C1D S2D 177.8(3) .
N1E Ni1C C1D S2D -2.3(3) .
S2E Ni1C C1D S2D -179.20(7) .
C2D' O1D C2D C4D 26.1(7) .
P1D O1D C2D C4D -78.2(6) .
C2D' O1D C2D C3D -97.5(7) .
P1D O1D C2D C3D 158.2(4) .
C2D O1D C2D' C3D' 84.3(8) .
P1D O1D C2D' C3D' -165.0(6) .
C2D O1D C2D' C4D' -36.5(8) .
P1D O1D C2D' C4D' 74.3(10) .
P1D O2D C5D C7D -145.4(3) .
P1D O2D C5D C6D 91.7(4) .
C1D N2D C11D C16D 107.9(4) .
C1D N2D C11D C12D -74.0(5) .
C16D C11D C12D C13D 1.3(6) .
N2D C11D C12D C13D -176.8(3) .
C11D C12D C13D C14D -0.5(6) .
C18D N3D C14D C15D 6.2(6) .
C17D N3D C14D C15D 162.0(4) .
C18D N3D C14D C13D -174.4(4) .
C17D N3D C14D C13D -18.6(6) .
C12D C13D C14D N3D 179.9(4) .
C12D C13D C14D C15D -0.7(6) .
N3D C14D C15D C16D -179.3(4) .
C13D C14D C15D C16D 1.3(6) .
C12D C11D C16D C15D -0.7(6) .
N2D C11D C16D C15D 177.3(3) .
C14D C15D C16D C11D -0.6(6) .
N1D Ni1C S2E C1E -179.21(15) .
N1E Ni1C S2E C1E 0.80(16) .
C1D Ni1C S2E C1E 179.14(17) .
O2E P1E O1E C2E 154.3(3) .
N1E P1E O1E C2E 48.5(3) .
S1E P1E O1E C2E -82.3(3) .
O1E P1E O2E C5E 75.6(3) .
N1E P1E O2E C5E -175.1(3) .
S1E P1E O2E C5E -48.8(3) .
O2E P1E N1E C1E 136.7(3) .
O1E P1E N1E C1E -119.0(3) .
S1E P1E N1E C1E 11.5(4) .
O2E P1E N1E Ni1C -52.4(3) .
O1E P1E N1E Ni1C 51.9(3) .
S1E P1E N1E Ni1C -177.59(17) .
S2E Ni1C N1E C1E -1.0(2) .
S2D Ni1C N1E C1E 179.6(2) .
C1D Ni1C N1E C1E -178.9(2) .
S2E Ni1C N1E P1E -174.0(3) .
S2D Ni1C N1E P1E 6.6(3) .
C1E Ni1C N1E P1E -173.0(4) .
C1D Ni1C N1E P1E 8.2(4) .
C11E N2E C1E N1E 179.1(3) .
C11E N2E C1E S2E 1.6(5) .
P1E N1E C1E N2E -3.4(6) .
Ni1C N1E C1E N2E -176.4(3) .
P1E N1E C1E S2E 174.4(2) .
Ni1C N1E C1E S2E 1.3(3) .
P1E N1E C1E Ni1C 173.1(4) .
Ni1C S2E C1E N2E 176.7(3) .
Ni1C S2E C1E N1E -1.2(2) .
N1D Ni1C C1E N1E 180.0(2) .
S2E Ni1C C1E N1E 178.5(3) .
S2D Ni1C C1E N1E -0.6(3) .
N1D Ni1C C1E S2E 1.4(3) .
N1E Ni1C C1E S2E -178.5(3) .
S2D Ni1C C1E S2E -179.18(7) .
P1E O1E C2E C3E 82.7(4) .
P1E O1E C2E C4E -154.0(3) .
P1E O2E C5E C6E 156.0(3) .
P1E O2E C5E C7E -81.9(4) .
C1E N2E C11E C16E 69.7(5) .
C1E N2E C11E C12E -111.5(4) .
C16E C11E C12E C13E 0.8(6) .
N2E C11E C12E C13E -178.0(3) .
C11E C12E C13E C14E -0.1(6) .
C17E N3E C14E C15E 7.8(6) .
C18E N3E C14E C15E 172.2(4) .
C17E N3E C14E C13E -172.9(4) .
C18E N3E C14E C13E -8.5(6) .
C12E C13E C14E N3E 179.8(4) .
C12E C13E C14E C15E -0.9(6) .
N3E C14E C15E C16E -179.4(4) .
C13E C14E C15E C16E 1.3(6) .
C14E C15E C16E C11E -0.7(6) .
C12E C11E C16E C15E -0.4(6) .
N2E C11E C16E C15E 178.4(3) .
